data_7708765
loop_
_publ_author_name
'Fang, Wei-hui'
'Muller, Rosa'
'Jethwa, Rajesh Bharat'
'Riesgo-Gonz\'alez, Victor'
'Li, Ning'
'Pike, Sebastian D.'
'Bond, Andrew David'
'Luo, He-Kuan'
'Zhang, Chen'
'Wright, Dominic S.'

_publ_section_title
;
 Titanium Compounds Containing Naturally Occurring Dye Molecules
;
_journal_name_full 'Dalton Transactions'
_journal_paper_doi 10.1039/D1DT03377H
_journal_year 2021
_chemical_formula_moiety 'C49 H63 Cl2 Dy O15 Ti2'
_chemical_formula_sum 'C49 H63 Cl2 Dy O15 Ti2'
_chemical_formula_weight 1221.19
_space_group_crystal_system triclinic
_space_group_IT_number 2
_space_group_name_Hall '-P 1'
_space_group_name_H-M_alt 'P -1'
_atom_sites_solution_hydrogens mixed
_atom_sites_solution_primary dual
_atom_sites_solution_secondary difmap
_audit_creation_method SHELXL-2018/1
_audit_update_record
;
2019-07-03 deposited with the CCDC.	2021-11-09 downloaded from the CCDC.
;
_cell_angle_alpha 84.978(3)
_cell_angle_beta 79.409(3)
_cell_angle_gamma 86.553(3)
_cell_formula_units_Z 4
_cell_length_a 15.4836(6)
_cell_length_b 15.5960(6)
_cell_length_c 22.9117(9)
_cell_measurement_reflns_used 6561
_cell_measurement_temperature 180(2)
_cell_measurement_theta_max 66.01
_cell_measurement_theta_min 2.91
_cell_volume 5412.2(4)
_computing_cell_refinement 'SAINT (Bruker, 2016)'
_computing_data_collection 'APEX3 (Bruker, 2016)'
_computing_data_reduction SAINT
_computing_molecular_graphics 'Mercury (Macrae et al., 2008)'
_computing_publication_material SHELXL
_computing_structure_refinement 'SHELXL (Sheldrick, 2015)'
_computing_structure_solution 'SHELXT (Sheldrick, 2015)'
_diffrn_ambient_temperature 180(2)
_diffrn_measured_fraction_theta_full 0.994
_diffrn_measured_fraction_theta_max 0.994
_diffrn_measurement_device_type 'Bruker D8-QUEST PHOTON-100'
_diffrn_measurement_method '\w and \f-scans'
_diffrn_radiation_type CuK\a
_diffrn_radiation_wavelength 1.54178
_diffrn_reflns_av_R_equivalents 0.1184
_diffrn_reflns_av_unetI/netI 0.1451
_diffrn_reflns_Laue_measured_fraction_full 0.994
_diffrn_reflns_Laue_measured_fraction_max 0.994
_diffrn_reflns_limit_h_max 16
_diffrn_reflns_limit_h_min -16
_diffrn_reflns_limit_k_max 11
_diffrn_reflns_limit_k_min -16
_diffrn_reflns_limit_l_max 24
_diffrn_reflns_limit_l_min -23
_diffrn_reflns_number 33793
_diffrn_reflns_point_group_measured_fraction_full 0.994
_diffrn_reflns_point_group_measured_fraction_max 0.994
_diffrn_reflns_theta_full 54.239
_diffrn_reflns_theta_max 54.239
_diffrn_reflns_theta_min 2.847
_diffrn_source 'Incoatec I\mS Cu microsource'
_exptl_absorpt_coefficient_mu 11.159
_exptl_absorpt_correction_T_max 0.7528
_exptl_absorpt_correction_T_min 0.5695
_exptl_absorpt_correction_type multi-scan
_exptl_absorpt_process_details 'SADABS (Bruker, 2014)'
_exptl_crystal_colour red
_exptl_crystal_density_diffrn 1.499
_exptl_crystal_description block
_exptl_crystal_F_000 2484
_exptl_crystal_size_max 0.150
_exptl_crystal_size_mid 0.100
_exptl_crystal_size_min 0.090
_refine_diff_density_max 1.120
_refine_diff_density_min -0.838
_refine_diff_density_rms 0.134
_refine_ls_extinction_method none
_refine_ls_goodness_of_fit_ref 1.004
_refine_ls_hydrogen_treatment constr
_refine_ls_matrix_type full
_refine_ls_number_parameters 1271
_refine_ls_number_reflns 13164
_refine_ls_number_restraints 824
_refine_ls_restrained_S_all 0.993
_refine_ls_R_factor_all 0.1391
_refine_ls_R_factor_gt 0.0765
_refine_ls_shift/su_max 0.000
_refine_ls_shift/su_mean 0.000
_refine_ls_structure_factor_coef Fsqd
_refine_ls_weighting_details 'w=1/[\s^2^(Fo^2^)+(0.1051P)^2^] where P=(Fo^2^+2Fc^2^)/3'
_refine_ls_weighting_scheme calc
_refine_ls_wR_factor_gt 0.1765
_refine_ls_wR_factor_ref 0.2102
_reflns_Friedel_coverage 0.000
_reflns_number_gt 7743
_reflns_number_total 13164
_reflns_threshold_expression 'I > 2\s(I)'
_cod_data_source_file d1dt03377h2.cif
_cod_data_source_block 5
_cod_database_code 7708765
_cambridge_user_name 'Weihui Fang'
_cambridge_user_crsid wf250
_cambridge_supervisor_name 'Dominic Wright'
_cambridge_supervisor_crsid dsw1000
_cambridge_crystallographer_name 'Andrew Bond'
_cambridge_crystallographer_crsid adb29
_cambridge_sample_id wf048-4-Dy
_cambridge_data_id DW_B2_0247
_shelx_space_group_comment
;
The symmetry employed for this shelxl refinement is uniquely defined
by the following loop, which should always be used as a source of
symmetry information in preference to the above space-group names.
They are only intended as comments.
;
_shelx_estimated_absorpt_t_min 0.285
_shelx_estimated_absorpt_t_max 0.433

loop_
_space_group_symop_operation_xyz
'x, y, z'
'-x, -y, -z'

loop_
_atom_site_label
_atom_site_type_symbol
_atom_site_fract_x
_atom_site_fract_y
_atom_site_fract_z
_atom_site_U_iso_or_equiv
_atom_site_adp_type
_atom_site_occupancy
_atom_site_site_symmetry_order
_atom_site_calc_flag
_atom_site_refinement_flags_posn
_atom_site_refinement_flags_adp
_atom_site_refinement_flags_occupancy
_atom_site_disorder_assembly
_atom_site_disorder_group
Dy1 Dy 0.47873(5) 0.75480(4) 0.20366(3) 0.0300(2) Uani 1 1 d . . . . .
Dy2 Dy 0.95664(6) 0.27100(5) 0.24167(4) 0.0442(3) Uani 1 1 d . . . . .
Ti1 Ti 0.42841(15) 0.54818(13) 0.17545(10) 0.0333(6) Uani 1 1 d . . . . .
Ti2 Ti 0.59142(15) 0.83648(13) 0.31078(10) 0.0328(6) Uani 1 1 d . . . . .
Ti3 Ti 0.84397(16) 0.30063(14) 0.38858(10) 0.0398(6) Uani 1 1 d . . . . .
Ti4 Ti 1.04556(17) 0.07919(15) 0.16912(11) 0.0459(7) Uani 1 1 d . . . . .
Cl1 Cl 0.3197(2) 0.7721(2) 0.26820(15) 0.0490(9) Uani 1 1 d . . . . .
Cl2 Cl 0.6345(2) 0.7418(2) 0.13232(14) 0.0417(8) Uani 1 1 d . . . . .
Cl3 Cl 0.8150(2) 0.2608(2) 0.19589(17) 0.0643(11) Uani 1 1 d . . . . .
Cl4 Cl 1.1047(2) 0.2936(3) 0.28034(17) 0.0705(12) Uani 1 1 d . . . . .
O1 O 0.5450(5) 0.7249(5) 0.2902(3) 0.032(2) Uani 1 1 d . U . . .
O2 O 0.4749(5) 0.6109(5) 0.2390(3) 0.036(2) Uani 1 1 d . U . . .
O3 O 0.4167(6) 0.4520(5) 0.2444(4) 0.043(2) Uani 1 1 d . U . . .
O4 O 0.4964(6) 0.3830(5) 0.4621(4) 0.052(3) Uani 1 1 d . U . . .
O5 O 0.6282(5) 0.9531(5) 0.2891(4) 0.038(2) Uani 1 1 d . U . . .
O6 O 0.5306(5) 0.8740(5) 0.2345(3) 0.033(2) Uani 1 1 d . U . . .
O7 O 0.4444(5) 0.8733(5) 0.1415(4) 0.038(2) Uani 1 1 d . U . . .
O8 O 0.5555(6) 1.1890(6) 0.0622(4) 0.059(3) Uani 1 1 d . U . . .
O9 O 0.5318(5) 0.5089(5) 0.1432(3) 0.035(2) Uani 1 1 d D U . . .
O10 O 0.3032(5) 0.5857(5) 0.2301(4) 0.046(2) Uani 1 1 d D U . . .
H1 H 0.307510 0.636012 0.240517 0.069 Uiso 1 1 d R U . . .
O11 O 0.3627(5) 0.4956(5) 0.1341(3) 0.036(2) Uani 1 1 d D U . . .
O12 O 0.4287(5) 0.6666(4) 0.1423(3) 0.0272(19) Uani 1 1 d D U . . .
O13 O 0.4998(5) 0.8568(5) 0.3653(3) 0.037(2) Uani 1 1 d D U . . .
O14 O 0.6682(5) 0.8045(5) 0.3584(3) 0.041(2) Uani 1 1 d D U . . .
O15 O 0.6992(5) 0.8001(5) 0.2404(4) 0.046(2) Uani 1 1 d D U . . .
H2 H 0.681332 0.783951 0.210400 0.069 Uiso 1 1 d R U . . .
O16 O 0.9680(5) 0.1190(5) 0.2458(4) 0.041(2) Uani 1 1 d . U . . .
O17 O 0.9104(5) 0.2042(5) 0.3385(4) 0.042(2) Uani 1 1 d . U . . .
O18 O 0.8511(6) 0.2033(5) 0.4550(4) 0.046(2) Uani 1 1 d . U . . .
O19 O 0.9131(6) -0.1397(6) 0.4764(4) 0.066(3) Uani 1 1 d . U . . .
O20 O 1.1004(6) 0.1017(6) 0.0865(4) 0.050(3) Uani 1 1 d . U . . .
O21 O 1.0352(6) 0.2160(5) 0.1567(4) 0.046(2) Uani 1 1 d . U . . .
O22 O 0.9945(6) 0.3862(5) 0.1715(4) 0.050(2) Uani 1 1 d . U . . .
O23 O 1.1627(7) 0.4641(6) -0.0535(4) 0.068(3) Uani 1 1 d . U . . .
O24 O 0.9776(6) 0.3165(6) 0.4030(4) 0.058(3) Uani 1 1 d D U . . .
H3 H 1.011807 0.310291 0.369988 0.088 Uiso 1 1 d R U . . .
O25 O 0.7408(5) 0.2686(5) 0.3808(4) 0.042(2) Uani 1 1 d D U . . .
O26 O 0.8080(5) 0.3805(5) 0.4398(4) 0.043(2) Uani 1 1 d D U . . .
O27 O 0.8821(5) 0.3635(5) 0.3109(4) 0.043(2) Uani 1 1 d D U . . .
O28 O 0.9189(6) 0.0922(6) 0.1409(4) 0.069(3) Uani 1 1 d D U . . .
H4 H 0.891466 0.136596 0.155372 0.104 Uiso 1 1 d R U . . .
O29 O 1.1417(6) 0.0768(6) 0.2021(4) 0.051(3) Uani 1 1 d D U . . .
O30 O 1.0394(6) -0.0337(6) 0.1668(4) 0.061(3) Uani 1 1 d D U . . .
C1 C 0.5287(7) 0.6490(7) 0.3217(5) 0.026(3) Uani 1 1 d . U . . .
C2 C 0.4909(7) 0.5863(7) 0.2941(5) 0.022(3) Uani 1 1 d . U . . .
C3 C 0.4734(8) 0.5061(7) 0.3232(5) 0.030(3) Uani 1 1 d . U . . .
C4 C 0.4322(8) 0.4421(7) 0.2967(6) 0.035(3) Uani 1 1 d . U . . .
C5 C 0.4017(8) 0.3638(7) 0.3312(6) 0.034(3) Uani 1 1 d . U . . .
C6 C 0.3535(9) 0.3055(8) 0.3078(6) 0.057(4) Uani 1 1 d . U . . .
H6 H 0.340721 0.316792 0.268813 0.068 Uiso 1 1 calc R U . . .
C7 C 0.3244(10) 0.2304(10) 0.3426(7) 0.067(5) Uani 1 1 d . U . . .
H7 H 0.288293 0.192829 0.328414 0.080 Uiso 1 1 calc R U . . .
C8 C 0.3488(10) 0.2117(9) 0.3977(7) 0.060(4) Uani 1 1 d . U . . .
H8 H 0.332069 0.159189 0.419980 0.072 Uiso 1 1 calc R U . . .
C9 C 0.3961(9) 0.2668(9) 0.4205(6) 0.054(4) Uani 1 1 d . U . . .
H9 H 0.411204 0.252945 0.458720 0.065 Uiso 1 1 calc R U . . .
C10 C 0.4229(8) 0.3440(8) 0.3882(6) 0.036(3) Uani 1 1 d . U . . .
C11 C 0.4744(8) 0.4041(8) 0.4142(5) 0.035(3) Uani 1 1 d . U . . .
C12 C 0.4928(8) 0.4868(7) 0.3817(5) 0.032(3) Uani 1 1 d . U . . .
C13 C 0.5320(8) 0.5500(7) 0.4052(5) 0.037(3) Uani 1 1 d . U . . .
H13 H 0.547937 0.536598 0.443124 0.044 Uiso 1 1 calc R U . . .
C14 C 0.5499(8) 0.6314(7) 0.3777(5) 0.034(3) Uani 1 1 d . U . . .
H14 H 0.575470 0.673015 0.396443 0.041 Uiso 1 1 calc R U . . .
C15 C 0.6054(8) 0.9954(8) 0.2408(5) 0.036(3) Uani 1 1 d . U . . .
C16 C 0.5516(8) 0.9513(7) 0.2099(6) 0.033(3) Uani 1 1 d . U . . .
C17 C 0.5246(8) 0.9911(7) 0.1584(5) 0.031(3) Uani 1 1 d . U . . .
C18 C 0.4673(8) 0.9489(7) 0.1284(5) 0.025(3) Uani 1 1 d . U . . .
C19 C 0.4287(8) 0.9980(7) 0.0794(5) 0.034(3) Uani 1 1 d . U . . .
C20 C 0.3669(8) 0.9606(8) 0.0542(5) 0.038(3) Uani 1 1 d . U . . .
H20 H 0.348788 0.904139 0.068011 0.046 Uiso 1 1 calc R U . . .
C21 C 0.3317(9) 1.0063(8) 0.0088(5) 0.043(4) Uani 1 1 d . U . . .
H21 H 0.287967 0.981689 -0.007885 0.052 Uiso 1 1 calc R U . . .
C22 C 0.3596(8) 1.0871(8) -0.0124(6) 0.043(4) Uani 1 1 d . U . . .
H22 H 0.336106 1.117231 -0.044261 0.051 Uiso 1 1 calc R U . . .
C23 C 0.4206(8) 1.1244(8) 0.0119(5) 0.038(3) Uani 1 1 d . U . . .
H23 H 0.438487 1.180681 -0.002709 0.046 Uiso 1 1 calc R U . . .
C24 C 0.4577(8) 1.0803(8) 0.0588(5) 0.034(3) Uani 1 1 d . U . . .
C25 C 0.5238(9) 1.1203(8) 0.0846(6) 0.039(3) Uani 1 1 d . U . . .
C26 C 0.5520(8) 1.0731(8) 0.1378(5) 0.035(3) Uani 1 1 d . U . . .
C27 C 0.6033(8) 1.1153(8) 0.1670(6) 0.045(4) Uani 1 1 d . U . . .
H27 H 0.619141 1.172272 0.152677 0.054 Uiso 1 1 calc R U . . .
C28 C 0.6339(8) 1.0767(8) 0.2182(5) 0.038(3) Uani 1 1 d . U . . .
H28 H 0.672775 1.105524 0.236656 0.046 Uiso 1 1 calc R U . . .
C29 C 0.6247(7) 0.4902(8) 0.1270(6) 0.061(4) Uani 1 1 d D U . . .
H29 H 0.648287 0.536740 0.096401 0.073 Uiso 1 1 calc R U . . .
C30 C 0.6688(10) 0.4953(9) 0.1786(6) 0.075(5) Uani 1 1 d D U . . .
H30A H 0.732635 0.488059 0.165816 0.112 Uiso 1 1 calc R U . . .
H30B H 0.648541 0.449721 0.209395 0.112 Uiso 1 1 calc R U . . .
H30C H 0.654531 0.551644 0.194730 0.112 Uiso 1 1 calc R U . . .
C31 C 0.6402(11) 0.4080(10) 0.0975(8) 0.109(7) Uani 1 1 d D U . . .
H31A H 0.703596 0.396123 0.085658 0.164 Uiso 1 1 calc R U . . .
H31B H 0.612423 0.412817 0.062162 0.164 Uiso 1 1 calc R U . . .
H31C H 0.614812 0.360916 0.125312 0.164 Uiso 1 1 calc R U . . .
C32 C 0.2271(7) 0.5378(9) 0.2516(5) 0.060(4) Uani 1 1 d D U . . .
H32 H 0.243848 0.475790 0.245749 0.072 Uiso 1 1 calc R U . . .
C33 C 0.1577(10) 0.5645(12) 0.2157(6) 0.099(6) Uani 1 1 d D U . . .
H33A H 0.114121 0.520081 0.221431 0.149 Uiso 1 1 calc R U . . .
H33B H 0.184515 0.571954 0.173445 0.149 Uiso 1 1 calc R U . . .
H33C H 0.128796 0.619079 0.228489 0.149 Uiso 1 1 calc R U . . .
C34 C 0.1985(10) 0.5455(11) 0.3173(5) 0.089(6) Uani 1 1 d D U . . .
H34A H 0.158600 0.499549 0.334163 0.134 Uiso 1 1 calc R U . . .
H34B H 0.168008 0.601638 0.323972 0.134 Uiso 1 1 calc R U . . .
H34C H 0.250157 0.540243 0.336714 0.134 Uiso 1 1 calc R U . . .
C35 C 0.3778(8) 0.4293(6) 0.0936(5) 0.051(4) Uani 1 1 d D U . . .
H35 H 0.433646 0.440380 0.064934 0.061 Uiso 1 1 calc R U . . .
C36 C 0.3880(11) 0.3433(8) 0.1270(6) 0.092(6) Uani 1 1 d D U . . .
H36A H 0.401043 0.298524 0.098720 0.138 Uiso 1 1 calc R U . . .
H36B H 0.333352 0.330921 0.154827 0.138 Uiso 1 1 calc R U . . .
H36C H 0.436353 0.344116 0.149129 0.138 Uiso 1 1 calc R U . . .
C37 C 0.3039(10) 0.4350(10) 0.0596(7) 0.090(6) Uani 1 1 d D U . . .
H37A H 0.315967 0.393989 0.028717 0.135 Uiso 1 1 calc R U . . .
H37B H 0.298284 0.493538 0.040965 0.135 Uiso 1 1 calc R U . . .
H37C H 0.249070 0.421098 0.086787 0.135 Uiso 1 1 calc R U . . .
C38 C 0.4189(7) 0.6964(7) 0.0824(4) 0.038(3) Uani 1 1 d D U . . .
H38 H 0.438533 0.756967 0.075889 0.046 Uiso 1 1 calc R U . . .
C39 C 0.3244(7) 0.7008(8) 0.0773(6) 0.061(4) Uani 1 1 d D U . . .
H39A H 0.317837 0.726180 0.037597 0.091 Uiso 1 1 calc R U . . .
H39B H 0.291043 0.736601 0.107560 0.091 Uiso 1 1 calc R U . . .
H39C H 0.302096 0.642647 0.083359 0.091 Uiso 1 1 calc R U . . .
C40 C 0.4787(7) 0.6464(7) 0.0375(5) 0.048(4) Uani 1 1 d D U . . .
H40A H 0.476066 0.672827 -0.002600 0.071 Uiso 1 1 calc R U . . .
H40B H 0.460109 0.586886 0.040763 0.071 Uiso 1 1 calc R U . . .
H40C H 0.539091 0.646501 0.044754 0.071 Uiso 1 1 calc R U . . .
C41 C 0.4154(8) 0.8866(9) 0.3928(6) 0.068(5) Uani 1 1 d D U . . .
H41 H 0.371459 0.849633 0.381466 0.082 Uiso 1 1 calc R U . . .
C42 C 0.3978(12) 0.9759(10) 0.3688(8) 0.123(8) Uani 1 1 d D U . . .
H42A H 0.338208 0.995662 0.386498 0.184 Uiso 1 1 calc R U . . .
H42B H 0.402907 0.977422 0.325453 0.184 Uiso 1 1 calc R U . . .
H42C H 0.440542 1.013648 0.378578 0.184 Uiso 1 1 calc R U . . .
C43 C 0.4104(14) 0.8721(13) 0.4578(7) 0.146(9) Uani 1 1 d D U . . .
H43A H 0.349382 0.881370 0.477863 0.220 Uiso 1 1 calc R U . . .
H43B H 0.447667 0.912348 0.470978 0.220 Uiso 1 1 calc R U . . .
H43C H 0.430803 0.812790 0.467702 0.220 Uiso 1 1 calc R U . . .
C44 C 0.6792(9) 0.8100(7) 0.4181(5) 0.061(4) Uani 1 1 d D U . . .
H44 H 0.624296 0.789619 0.444593 0.074 Uiso 1 1 calc R U . . .
C45 C 0.7532(9) 0.7501(7) 0.4312(7) 0.077(5) Uani 1 1 d D U . . .
H45A H 0.754886 0.747271 0.473915 0.116 Uiso 1 1 calc R U . . .
H45B H 0.808817 0.771113 0.408509 0.116 Uiso 1 1 calc R U . . .
H45C H 0.744436 0.692480 0.419938 0.116 Uiso 1 1 calc R U . . .
C46 C 0.6874(9) 0.9012(7) 0.4288(6) 0.062(4) Uani 1 1 d D U . . .
H46A H 0.701661 0.904291 0.468503 0.093 Uiso 1 1 calc R U . . .
H46B H 0.631747 0.933454 0.426324 0.093 Uiso 1 1 calc R U . . .
H46C H 0.734400 0.926287 0.398674 0.093 Uiso 1 1 calc R U . . .
C47 C 0.7907(7) 0.8129(10) 0.2394(7) 0.090(6) Uani 1 1 d D U . . .
H47 H 0.797051 0.846664 0.273385 0.107 Uiso 1 1 calc R U . . .
C48 C 0.8306(12) 0.7255(10) 0.2473(9) 0.127(8) Uani 1 1 d D U . . .
H48A H 0.889116 0.729089 0.257155 0.191 Uiso 1 1 calc R U . . .
H48B H 0.835663 0.696892 0.210291 0.191 Uiso 1 1 calc R U . . .
H48C H 0.793382 0.692326 0.279631 0.191 Uiso 1 1 calc R U . . .
C49 C 0.8241(15) 0.8627(12) 0.1820(9) 0.177(11) Uani 1 1 d D U . . .
H49A H 0.885432 0.876348 0.180732 0.265 Uiso 1 1 calc R U . . .
H49B H 0.788270 0.916245 0.178674 0.265 Uiso 1 1 calc R U . . .
H49C H 0.820670 0.828205 0.148797 0.265 Uiso 1 1 calc R U . . .
C50 C 0.9494(9) 0.0722(8) 0.2984(6) 0.042(4) Uani 1 1 d . U . . .
C51 C 0.9216(8) 0.1199(8) 0.3484(6) 0.038(3) Uani 1 1 d . U . . .
C52 C 0.9033(8) 0.0770(8) 0.4054(6) 0.039(3) Uani 1 1 d . U . . .
C53 C 0.8729(8) 0.1237(8) 0.4563(6) 0.039(3) Uani 1 1 d . U . . .
C54 C 0.8639(8) 0.0781(8) 0.5175(6) 0.038(3) Uani 1 1 d . U . . .
C55 C 0.8415(9) 0.1252(9) 0.5683(6) 0.050(4) Uani 1 1 d . U . . .
H55 H 0.830013 0.185737 0.564869 0.060 Uiso 1 1 calc R U . . .
C56 C 0.8369(9) 0.0801(10) 0.6233(6) 0.060(4) Uani 1 1 d . U . . .
H56 H 0.821745 0.110767 0.658043 0.071 Uiso 1 1 calc R U . . .
C57 C 0.8537(9) -0.0083(9) 0.6296(7) 0.053(4) Uani 1 1 d . U . . .
H57 H 0.850283 -0.037053 0.668227 0.063 Uiso 1 1 calc R U . . .
C58 C 0.8751(9) -0.0537(9) 0.5807(6) 0.052(4) Uani 1 1 d . U . . .
H58 H 0.885123 -0.114427 0.584670 0.063 Uiso 1 1 calc R U . . .
C59 C 0.8820(8) -0.0096(8) 0.5241(6) 0.042(4) Uani 1 1 d . U . . .
C60 C 0.9045(8) -0.0597(8) 0.4708(6) 0.040(3) Uani 1 1 d . U . . .
C61 C 0.9161(8) -0.0134(9) 0.4112(6) 0.045(4) Uani 1 1 d . U . . .
C62 C 0.9404(9) -0.0579(9) 0.3628(6) 0.053(4) Uani 1 1 d . U . . .
H62 H 0.947268 -0.118861 0.367485 0.063 Uiso 1 1 calc R U . . .
C63 C 0.9558(9) -0.0157(8) 0.3050(6) 0.049(4) Uani 1 1 d . U . . .
H63 H 0.970524 -0.048205 0.271117 0.058 Uiso 1 1 calc R U . . .
C64 C 1.1074(8) 0.1826(8) 0.0632(6) 0.039(3) Uani 1 1 d . U . . .
C65 C 1.0700(8) 0.2489(8) 0.1019(5) 0.036(3) Uani 1 1 d . U . . .
C66 C 1.0749(8) 0.3336(8) 0.0817(6) 0.037(3) Uani 1 1 d . U . . .
C67 C 1.0335(8) 0.4010(8) 0.1189(6) 0.038(3) Uani 1 1 d . U . . .
C68 C 1.0391(8) 0.4923(8) 0.0955(6) 0.041(3) Uani 1 1 d . U . . .
C69 C 0.9989(10) 0.5573(9) 0.1291(7) 0.064(5) Uani 1 1 d . U . . .
H69 H 0.966274 0.543024 0.167687 0.076 Uiso 1 1 calc R U . . .
C70 C 1.0049(10) 0.6440(10) 0.1077(7) 0.067(5) Uani 1 1 d . U . . .
H70 H 0.977474 0.688731 0.131159 0.081 Uiso 1 1 calc R U . . .
C71 C 1.0527(10) 0.6618(10) 0.0510(7) 0.066(5) Uani 1 1 d . U . . .
H71 H 1.057953 0.720274 0.035872 0.080 Uiso 1 1 calc R U . . .
C72 C 1.0923(10) 0.5995(9) 0.0161(7) 0.060(4) Uani 1 1 d . U . . .
H72 H 1.124717 0.614849 -0.022423 0.072 Uiso 1 1 calc R U . . .
C73 C 1.0852(9) 0.5133(9) 0.0368(6) 0.047(4) Uani 1 1 d . U . . .
C74 C 1.1241(10) 0.4458(10) -0.0013(7) 0.057(4) Uani 1 1 d . U . . .
C75 C 1.1175(9) 0.3539(9) 0.0212(6) 0.044(4) Uani 1 1 d . U . . .
C76 C 1.1544(8) 0.2916(8) -0.0128(6) 0.046(4) Uani 1 1 d . U . . .
H76 H 1.184355 0.307160 -0.052048 0.055 Uiso 1 1 calc R U . . .
C77 C 1.1508(8) 0.2066(8) 0.0065(6) 0.044(4) Uani 1 1 d . U . . .
H77 H 1.178154 0.163993 -0.018884 0.052 Uiso 1 1 calc R U . . .
C78 C 1.0169(11) 0.3482(14) 0.4479(7) 0.123(8) Uani 1 1 d D U . . .
H78 H 1.005652 0.411524 0.439644 0.148 Uiso 1 1 calc R U . . .
C79 C 0.9771(11) 0.3381(14) 0.5118(7) 0.133(8) Uani 1 1 d D U . . .
H79A H 1.002409 0.378701 0.533507 0.199 Uiso 1 1 calc R U . . .
H79B H 0.988972 0.279064 0.527694 0.199 Uiso 1 1 calc R U . . .
H79C H 0.913362 0.349823 0.516419 0.199 Uiso 1 1 calc R U . . .
C80 C 1.1146(10) 0.3433(12) 0.4341(7) 0.111(7) Uani 1 1 d D U . . .
H80A H 1.137762 0.377050 0.461447 0.166 Uiso 1 1 calc R U . . .
H80B H 1.134569 0.366665 0.393012 0.166 Uiso 1 1 calc R U . . .
H80C H 1.135921 0.283130 0.438736 0.166 Uiso 1 1 calc R U . . .
C81 C 0.6624(8) 0.2292(7) 0.3745(6) 0.063(4) Uani 1 1 d D U . . .
H81 H 0.617125 0.240911 0.410436 0.076 Uiso 1 1 calc R U . . .
C82 C 0.6288(9) 0.2718(8) 0.3217(6) 0.068(5) Uani 1 1 d D U . . .
H82A H 0.572298 0.248333 0.319403 0.102 Uiso 1 1 calc R U . . .
H82B H 0.671191 0.261049 0.285436 0.102 Uiso 1 1 calc R U . . .
H82C H 0.620802 0.333980 0.325578 0.102 Uiso 1 1 calc R U . . .
C83 C 0.6777(11) 0.1350(7) 0.3749(7) 0.080(5) Uani 1 1 d D U . . .
H83A H 0.623768 0.108531 0.370323 0.121 Uiso 1 1 calc R U . . .
H83B H 0.694509 0.112597 0.412784 0.121 Uiso 1 1 calc R U . . .
H83C H 0.725072 0.121144 0.341978 0.121 Uiso 1 1 calc R U . . .
C84 C 0.7278(8) 0.4083(7) 0.4761(5) 0.056(4) Uani 1 1 d D U . . .
H84 H 0.679507 0.406516 0.452716 0.068 Uiso 1 1 calc R U . . .
C85 C 0.7354(10) 0.4995(7) 0.4882(7) 0.079(5) Uani 1 1 d D U . . .
H85A H 0.677940 0.522848 0.507212 0.119 Uiso 1 1 calc R U . . .
H85B H 0.755384 0.533584 0.450633 0.119 Uiso 1 1 calc R U . . .
H85C H 0.777984 0.502254 0.514737 0.119 Uiso 1 1 calc R U . . .
C86 C 0.7066(10) 0.3484(8) 0.5309(6) 0.084(6) Uani 1 1 d D U . . .
H86A H 0.650778 0.367569 0.554807 0.127 Uiso 1 1 calc R U . . .
H86B H 0.753564 0.348245 0.554397 0.127 Uiso 1 1 calc R U . . .
H86C H 0.701664 0.289991 0.519512 0.127 Uiso 1 1 calc R U . . .
C87 C 0.8636(7) 0.4525(6) 0.2943(6) 0.046(4) Uani 1 1 d D U . . .
H87 H 0.881312 0.461213 0.250052 0.055 Uiso 1 1 calc R U . . .
C88 C 0.9194(7) 0.5079(8) 0.3209(7) 0.064(5) Uani 1 1 d D U . . .
H88A H 0.914995 0.567237 0.303331 0.095 Uiso 1 1 calc R U . . .
H88B H 0.980736 0.486116 0.312724 0.095 Uiso 1 1 calc R U . . .
H88C H 0.898860 0.506632 0.364041 0.095 Uiso 1 1 calc R U . . .
C89 C 0.7671(6) 0.4758(8) 0.3091(6) 0.052(4) Uani 1 1 d D U . . .
H89A H 0.756998 0.537373 0.298420 0.078 Uiso 1 1 calc R U . . .
H89B H 0.746309 0.463373 0.351889 0.078 Uiso 1 1 calc R U . . .
H89C H 0.735063 0.442064 0.286700 0.078 Uiso 1 1 calc R U . . .
C90 C 0.8960(12) 0.0925(11) 0.0832(7) 0.097(6) Uani 1 1 d D U . . .
H90 H 0.950619 0.114333 0.057151 0.117 Uiso 1 1 calc R U . . .
C91 C 0.8292(12) 0.1540(10) 0.0649(9) 0.126(8) Uani 1 1 d D U . . .
H91A H 0.815755 0.139270 0.026968 0.189 Uiso 1 1 calc R U . . .
H91B H 0.851365 0.212247 0.060210 0.189 Uiso 1 1 calc R U . . .
H91C H 0.775736 0.151836 0.095375 0.189 Uiso 1 1 calc R U . . .
C92 C 0.8984(15) 0.0039(10) 0.0664(11) 0.180(11) Uani 1 1 d D U . . .
H92A H 0.889925 0.004315 0.025064 0.269 Uiso 1 1 calc R U . . .
H92B H 0.851368 -0.027487 0.092642 0.269 Uiso 1 1 calc R U . . .
H92C H 0.955435 -0.024549 0.070402 0.269 Uiso 1 1 calc R U . . .
C93 C 1.2271(7) 0.0959(9) 0.2070(7) 0.088(6) Uani 1 1 d D U . . .
H93 H 1.216431 0.127089 0.244133 0.105 Uiso 1 1 calc R U . . .
C94 C 1.2839(9) 0.0214(8) 0.2231(6) 0.064(5) Uani 1 1 d D U . . .
H94A H 1.329279 0.040968 0.242877 0.096 Uiso 1 1 calc R U . . .
H94B H 1.311809 -0.005888 0.187000 0.096 Uiso 1 1 calc R U . . .
H94C H 1.248155 -0.020393 0.250145 0.096 Uiso 1 1 calc R U . . .
C95 C 1.2682(9) 0.1619(8) 0.1623(6) 0.075(5) Uani 1 1 d D U . . .
H95A H 1.326164 0.173403 0.170427 0.113 Uiso 1 1 calc R U . . .
H95B H 1.230949 0.215004 0.164189 0.113 Uiso 1 1 calc R U . . .
H95C H 1.274738 0.141139 0.122471 0.113 Uiso 1 1 calc R U . . .
C96 C 1.1024(11) -0.1031(8) 0.1594(7) 0.094(6) Uani 1 1 d D U . . .
H96 H 1.157660 -0.074885 0.162199 0.113 Uiso 1 1 calc R U . . .
C97 C 1.0985(12) -0.1721(11) 0.2074(6) 0.110(7) Uani 1 1 d D U . . .
H97A H 1.132753 -0.223003 0.192375 0.165 Uiso 1 1 calc R U . . .
H97B H 1.037207 -0.186779 0.221763 0.165 Uiso 1 1 calc R U . . .
H97C H 1.123042 -0.152590 0.240230 0.165 Uiso 1 1 calc R U . . .
C98 C 1.1203(14) -0.1264(12) 0.0978(6) 0.134(8) Uani 1 1 d D U . . .
H98A H 1.162904 -0.175608 0.094030 0.201 Uiso 1 1 calc R U . . .
H98B H 1.144516 -0.077327 0.071446 0.201 Uiso 1 1 calc R U . . .
H98C H 1.065582 -0.141960 0.086470 0.201 Uiso 1 1 calc R U . . .

loop_
_atom_site_aniso_label
_atom_site_aniso_U_11
_atom_site_aniso_U_22
_atom_site_aniso_U_33
_atom_site_aniso_U_23
_atom_site_aniso_U_13
_atom_site_aniso_U_12
Dy1 0.0405(5) 0.0276(4) 0.0232(4) 0.0016(3) -0.0099(4) -0.0028(3)
Dy2 0.0531(6) 0.0419(5) 0.0340(5) -0.0061(4) -0.0007(4) 0.0088(4)
Ti1 0.0488(16) 0.0298(13) 0.0242(13) 0.0008(10) -0.0140(12) -0.0053(11)
Ti2 0.0447(15) 0.0303(13) 0.0255(13) -0.0013(10) -0.0111(12) -0.0044(11)
Ti3 0.0486(17) 0.0353(14) 0.0336(14) -0.0050(11) -0.0050(12) 0.0094(11)
Ti4 0.0479(17) 0.0433(15) 0.0413(16) -0.0088(12) 0.0057(13) 0.0071(12)
Cl1 0.048(2) 0.046(2) 0.051(2) -0.0115(17) 0.0000(18) -0.0013(16)
Cl2 0.047(2) 0.048(2) 0.0301(18) -0.0033(15) -0.0043(16) -0.0017(16)
Cl3 0.057(3) 0.078(3) 0.061(3) -0.025(2) -0.013(2) 0.013(2)
Cl4 0.042(2) 0.113(3) 0.057(3) -0.020(2) -0.008(2) 0.009(2)
O1 0.042(5) 0.038(5) 0.018(4) 0.002(4) -0.009(4) -0.006(4)
O2 0.046(5) 0.032(4) 0.032(5) 0.004(4) -0.012(4) -0.016(4)
O3 0.066(6) 0.037(5) 0.030(5) -0.001(4) -0.016(4) -0.012(4)
O4 0.097(8) 0.034(5) 0.028(5) 0.002(4) -0.022(5) -0.004(5)
O5 0.052(5) 0.034(4) 0.031(5) -0.001(4) -0.015(4) -0.008(4)
O6 0.042(5) 0.025(4) 0.030(5) 0.004(4) -0.003(4) -0.003(4)
O7 0.040(5) 0.039(5) 0.035(5) -0.002(4) -0.009(4) -0.004(4)
O8 0.079(7) 0.052(6) 0.050(6) 0.015(5) -0.023(6) -0.015(5)
O9 0.037(5) 0.040(5) 0.029(4) -0.003(4) -0.013(4) 0.003(4)
O10 0.048(5) 0.050(5) 0.039(5) -0.006(4) 0.001(4) -0.012(4)
O11 0.050(5) 0.030(4) 0.036(5) -0.006(4) -0.020(4) -0.012(4)
O12 0.043(5) 0.023(4) 0.016(4) -0.004(3) -0.007(4) 0.006(3)
O13 0.048(5) 0.044(5) 0.018(4) -0.005(4) -0.004(4) -0.002(4)
O14 0.054(5) 0.048(5) 0.026(5) 0.000(4) -0.024(4) -0.012(4)
O15 0.035(5) 0.057(5) 0.049(5) -0.016(4) -0.007(4) -0.008(4)
O16 0.040(5) 0.043(5) 0.038(5) -0.011(4) -0.002(4) 0.004(4)
O17 0.050(5) 0.036(5) 0.037(5) -0.006(4) -0.002(4) 0.011(4)
O18 0.056(6) 0.042(5) 0.035(5) -0.001(4) -0.003(4) 0.010(4)
O19 0.077(7) 0.053(6) 0.064(7) 0.008(5) -0.014(6) 0.005(5)
O20 0.054(6) 0.055(5) 0.040(5) -0.015(4) 0.000(4) 0.003(4)
O21 0.051(5) 0.044(5) 0.041(5) 0.001(4) -0.003(4) 0.000(4)
O22 0.055(6) 0.050(5) 0.041(5) 0.002(4) -0.004(5) 0.002(4)
O23 0.076(8) 0.073(7) 0.050(7) 0.013(6) -0.007(6) -0.006(6)
O24 0.052(6) 0.079(6) 0.048(5) -0.016(5) -0.017(5) 0.006(5)
O25 0.038(5) 0.041(5) 0.048(5) -0.006(4) -0.007(4) -0.004(4)
O26 0.047(5) 0.044(5) 0.036(5) -0.009(4) -0.002(4) 0.007(4)
O27 0.048(5) 0.038(5) 0.039(5) -0.004(4) 0.001(4) 0.001(4)
O28 0.070(6) 0.083(6) 0.059(6) -0.026(5) -0.011(5) -0.013(5)
O29 0.039(5) 0.062(5) 0.052(5) -0.006(5) -0.006(5) 0.001(4)
O30 0.064(6) 0.053(5) 0.057(6) -0.006(5) 0.013(5) 0.000(5)
C1 0.030(6) 0.026(6) 0.019(6) 0.002(5) -0.001(5) -0.002(5)
C2 0.027(6) 0.026(6) 0.012(5) -0.006(5) 0.002(5) 0.002(5)
C3 0.033(6) 0.028(6) 0.027(6) -0.001(5) -0.001(5) -0.004(5)
C4 0.041(7) 0.029(6) 0.034(7) -0.002(5) -0.003(6) 0.003(5)
C5 0.032(6) 0.032(6) 0.039(7) 0.003(5) -0.010(6) -0.012(5)
C6 0.076(8) 0.043(7) 0.052(7) 0.014(6) -0.013(7) -0.026(6)
C7 0.081(9) 0.064(8) 0.058(8) 0.007(7) -0.024(7) -0.019(7)
C8 0.071(8) 0.050(7) 0.055(8) 0.018(6) -0.010(7) -0.018(6)
C9 0.068(8) 0.056(7) 0.041(7) -0.004(6) -0.016(6) -0.008(6)
C10 0.038(7) 0.032(6) 0.036(7) 0.006(5) -0.004(6) -0.005(5)
C11 0.042(7) 0.038(6) 0.021(6) -0.002(5) 0.000(5) 0.005(5)
C12 0.036(7) 0.031(6) 0.025(6) 0.008(5) -0.004(5) -0.001(5)
C13 0.043(7) 0.039(6) 0.029(6) 0.001(5) -0.009(6) 0.003(5)
C14 0.043(7) 0.031(6) 0.030(6) -0.004(5) -0.012(6) -0.004(5)
C15 0.042(7) 0.037(6) 0.028(6) 0.002(5) -0.005(6) -0.010(5)
C16 0.030(6) 0.031(6) 0.039(7) -0.003(5) -0.005(6) -0.011(5)
C17 0.033(6) 0.025(6) 0.034(6) 0.000(5) -0.004(5) -0.005(5)
C18 0.032(6) 0.016(5) 0.025(6) -0.006(5) 0.003(5) 0.004(5)
C19 0.041(7) 0.028(6) 0.029(6) 0.003(5) 0.000(6) 0.007(5)
C20 0.042(7) 0.031(6) 0.038(7) 0.017(5) -0.008(6) -0.002(5)
C21 0.043(7) 0.057(7) 0.029(6) 0.001(6) -0.009(6) -0.004(6)
C22 0.037(7) 0.049(7) 0.037(7) 0.013(6) -0.006(6) 0.008(6)
C23 0.047(7) 0.032(6) 0.034(7) -0.001(5) -0.002(6) -0.001(5)
C24 0.034(7) 0.045(7) 0.018(6) 0.002(5) 0.009(5) -0.002(5)
C25 0.044(7) 0.030(6) 0.040(7) -0.002(6) -0.001(6) -0.003(5)
C26 0.037(7) 0.035(6) 0.033(6) -0.002(5) -0.009(6) -0.002(5)
C27 0.047(7) 0.039(6) 0.049(7) 0.002(6) -0.008(6) -0.011(6)
C28 0.044(7) 0.040(6) 0.034(7) -0.007(5) -0.011(6) -0.004(5)
C29 0.063(8) 0.061(8) 0.057(8) -0.004(7) -0.010(7) 0.000(7)
C30 0.074(11) 0.099(12) 0.052(10) 0.004(9) -0.021(9) 0.006(9)
C31 0.092(13) 0.114(13) 0.135(15) -0.075(12) -0.031(11) 0.015(10)
C32 0.061(8) 0.067(8) 0.050(8) -0.001(7) -0.001(7) -0.013(7)
C33 0.082(12) 0.130(14) 0.088(13) 0.006(11) -0.028(11) -0.009(11)
C34 0.084(12) 0.134(14) 0.047(10) -0.007(10) 0.002(9) -0.021(10)
C35 0.060(8) 0.050(7) 0.048(7) -0.013(6) -0.021(6) -0.006(6)
C36 0.144(14) 0.050(9) 0.072(11) -0.022(9) 0.014(11) -0.011(9)
C37 0.097(12) 0.099(12) 0.086(12) -0.040(10) -0.040(10) 0.014(10)
C38 0.047(7) 0.030(6) 0.037(7) 0.001(5) -0.010(6) 0.001(5)
C39 0.085(11) 0.057(9) 0.042(9) 0.011(7) -0.027(8) 0.008(8)
C40 0.074(10) 0.041(8) 0.023(7) 0.005(6) -0.001(7) -0.004(7)
C41 0.063(8) 0.075(8) 0.065(8) -0.008(7) -0.006(7) -0.007(7)
C42 0.099(13) 0.103(13) 0.165(17) -0.011(13) -0.032(13) 0.026(11)
C43 0.131(16) 0.204(18) 0.102(15) -0.029(14) -0.007(13) -0.010(14)
C44 0.068(8) 0.061(8) 0.056(8) -0.003(7) -0.016(7) 0.002(7)
C45 0.093(12) 0.083(11) 0.063(10) 0.019(9) -0.045(9) -0.006(9)
C46 0.080(11) 0.075(10) 0.037(8) -0.009(8) -0.027(8) 0.001(8)
C47 0.082(9) 0.099(9) 0.076(9) 0.012(8) 0.005(8) 0.006(8)
C48 0.109(14) 0.122(14) 0.133(15) 0.049(12) -0.010(12) 0.019(12)
C49 0.153(17) 0.196(19) 0.175(19) -0.014(16) -0.009(15) -0.012(15)
C50 0.049(7) 0.040(7) 0.041(7) -0.013(6) -0.010(6) -0.004(6)
C51 0.037(7) 0.036(6) 0.041(7) -0.014(6) -0.007(6) 0.003(5)
C52 0.036(7) 0.042(7) 0.034(7) -0.002(6) 0.003(6) 0.004(5)
C53 0.036(7) 0.035(6) 0.047(7) 0.003(6) -0.016(6) 0.003(5)
C54 0.029(7) 0.044(7) 0.043(7) -0.003(6) -0.010(6) -0.001(5)
C55 0.049(7) 0.050(7) 0.048(7) -0.001(6) -0.007(6) -0.002(6)
C56 0.061(8) 0.074(8) 0.040(7) -0.006(7) 0.002(6) -0.005(7)
C57 0.053(8) 0.055(7) 0.049(7) 0.011(6) -0.010(6) 0.001(6)
C58 0.054(8) 0.054(7) 0.045(7) 0.007(6) -0.006(6) 0.001(6)
C59 0.029(7) 0.046(7) 0.049(7) -0.002(6) -0.001(6) 0.001(5)
C60 0.035(7) 0.037(7) 0.048(7) -0.003(6) -0.011(6) 0.000(5)
C61 0.036(7) 0.052(7) 0.045(7) -0.005(6) -0.002(6) -0.004(6)
C62 0.060(8) 0.038(7) 0.058(8) 0.005(6) -0.005(7) -0.007(6)
C63 0.057(8) 0.047(7) 0.045(7) -0.017(6) -0.010(6) -0.002(6)
C64 0.033(7) 0.049(7) 0.031(7) 0.003(6) 0.000(6) -0.003(6)
C65 0.033(7) 0.050(7) 0.026(6) -0.010(6) -0.006(5) 0.004(6)
C66 0.037(7) 0.040(6) 0.032(6) 0.004(5) -0.007(6) 0.007(5)
C67 0.034(7) 0.041(6) 0.037(7) 0.006(6) -0.004(6) -0.005(5)
C68 0.039(7) 0.043(7) 0.043(7) -0.007(6) -0.012(6) -0.001(6)
C69 0.071(8) 0.064(8) 0.056(8) 0.004(7) -0.018(7) 0.007(7)
C70 0.071(8) 0.061(8) 0.067(8) -0.008(7) -0.008(7) 0.004(7)
C71 0.065(8) 0.067(8) 0.066(8) 0.010(7) -0.019(7) 0.001(7)
C72 0.055(8) 0.064(8) 0.065(8) -0.005(7) -0.018(7) -0.001(6)
C73 0.049(7) 0.053(7) 0.044(7) 0.001(6) -0.024(6) -0.003(6)
C74 0.051(8) 0.071(8) 0.051(8) 0.001(7) -0.017(7) -0.007(6)
C75 0.044(7) 0.052(7) 0.035(7) -0.004(6) -0.008(6) -0.009(6)
C76 0.044(7) 0.061(7) 0.031(7) -0.005(6) -0.006(6) 0.002(6)
C77 0.041(7) 0.045(7) 0.044(7) -0.011(6) -0.007(6) 0.011(6)
C78 0.114(11) 0.136(11) 0.119(11) -0.013(9) -0.015(9) -0.014(9)
C79 0.127(15) 0.166(16) 0.100(14) -0.004(13) -0.013(13) 0.001(13)
C80 0.092(13) 0.152(15) 0.097(13) -0.018(12) -0.035(11) -0.014(12)
C81 0.064(8) 0.068(8) 0.061(8) 0.001(7) -0.018(7) -0.012(7)
C82 0.070(11) 0.065(10) 0.074(11) -0.015(8) -0.018(9) -0.009(8)
C83 0.092(12) 0.072(10) 0.088(12) -0.021(9) -0.039(10) 0.001(9)
C84 0.055(8) 0.058(7) 0.056(8) -0.010(6) -0.011(7) 0.008(6)
C85 0.077(11) 0.072(10) 0.078(11) -0.029(9) 0.018(9) 0.022(9)
C86 0.087(12) 0.092(11) 0.062(11) -0.005(9) 0.012(9) 0.022(9)
C87 0.052(7) 0.044(7) 0.042(7) -0.010(6) -0.005(6) -0.003(6)
C88 0.054(9) 0.052(9) 0.084(11) 0.000(8) -0.011(9) -0.005(7)
C89 0.046(9) 0.043(8) 0.061(9) 0.011(7) -0.005(7) 0.012(7)
C90 0.098(10) 0.105(10) 0.102(10) -0.041(8) -0.039(8) 0.009(8)
C91 0.148(16) 0.145(15) 0.093(14) -0.029(12) -0.032(13) -0.001(13)
C92 0.228(19) 0.154(17) 0.186(18) -0.055(15) -0.098(16) 0.005(15)
C93 0.080(9) 0.086(9) 0.095(10) 0.009(8) -0.017(8) -0.004(8)
C94 0.051(9) 0.082(10) 0.056(10) -0.009(8) -0.010(8) 0.025(8)
C95 0.066(11) 0.082(11) 0.073(11) 0.003(9) 0.001(9) -0.012(9)
C96 0.111(10) 0.079(9) 0.084(9) -0.011(8) -0.002(8) 0.023(8)
C97 0.122(14) 0.111(13) 0.088(13) 0.006(11) -0.008(11) 0.023(11)
C98 0.168(16) 0.131(14) 0.093(13) -0.033(12) -0.011(12) 0.084(12)

loop_
_atom_type_symbol
_atom_type_description
_atom_type_scat_dispersion_real
_atom_type_scat_dispersion_imag
_atom_type_scat_source
C C 0.0181 0.0091 'International Tables Vol C Tables 4.2.6.8 and 6.1.1.4'
H H 0.0000 0.0000 'International Tables Vol C Tables 4.2.6.8 and 6.1.1.4'
O O 0.0492 0.0322 'International Tables Vol C Tables 4.2.6.8 and 6.1.1.4'
Cl Cl 0.3639 0.7018 'International Tables Vol C Tables 4.2.6.8 and 6.1.1.4'
Ti Ti 0.2191 1.8069 'International Tables Vol C Tables 4.2.6.8 and 6.1.1.4'
Dy Dy -9.8046 9.8477 'International Tables Vol C Tables 4.2.6.8 and 6.1.1.4'

loop_
_geom_angle_atom_site_label_1
_geom_angle_atom_site_label_2
_geom_angle_atom_site_label_3
_geom_angle
_geom_angle_site_symmetry_1
_geom_angle_site_symmetry_3
_geom_angle_publ_flag
O6 Dy1 O12 159.7(2) . . ?
O6 Dy1 O2 133.7(3) . . ?
O12 Dy1 O2 65.9(2) . . ?
O6 Dy1 O7 72.1(3) . . ?
O12 Dy1 O7 88.8(3) . . ?
O2 Dy1 O7 154.1(3) . . ?
O6 Dy1 O1 66.6(3) . . ?
O12 Dy1 O1 132.4(2) . . ?
O2 Dy1 O1 67.1(3) . . ?
O7 Dy1 O1 138.6(3) . . ?
O6 Dy1 Cl1 95.1(2) . . ?
O12 Dy1 Cl1 91.3(2) . . ?
O2 Dy1 Cl1 86.1(2) . . ?
O7 Dy1 Cl1 88.8(2) . . ?
O1 Dy1 Cl1 92.4(2) . . ?
O6 Dy1 Cl2 85.7(2) . . ?
O12 Dy1 Cl2 86.74(19) . . ?
O2 Dy1 Cl2 96.1(2) . . ?
O7 Dy1 Cl2 87.8(2) . . ?
O1 Dy1 Cl2 91.36(19) . . ?
Cl1 Dy1 Cl2 176.16(10) . . ?
O21 Dy2 O22 72.1(3) . . ?
O21 Dy2 O27 163.7(3) . . ?
O22 Dy2 O27 91.6(3) . . ?
O21 Dy2 O16 65.7(3) . . ?
O22 Dy2 O16 137.7(3) . . ?
O27 Dy2 O16 130.5(3) . . ?
O21 Dy2 O17 130.9(3) . . ?
O22 Dy2 O17 155.4(3) . . ?
O27 Dy2 O17 65.4(3) . . ?
O16 Dy2 O17 66.5(3) . . ?
O21 Dy2 Cl3 87.4(2) . . ?
O22 Dy2 Cl3 87.5(2) . . ?
O27 Dy2 Cl3 91.0(2) . . ?
O16 Dy2 Cl3 86.8(2) . . ?
O17 Dy2 Cl3 100.6(2) . . ?
O21 Dy2 Cl4 90.7(2) . . ?
O22 Dy2 Cl4 87.0(2) . . ?
O27 Dy2 Cl4 89.2(2) . . ?
O16 Dy2 Cl4 97.2(2) . . ?
O17 Dy2 Cl4 84.5(2) . . ?
Cl3 Dy2 Cl4 174.55(13) . . ?
O9 Ti1 O11 99.4(4) . . ?
O9 Ti1 O12 101.9(3) . . ?
O11 Ti1 O12 104.6(3) . . ?
O9 Ti1 O3 92.8(4) . . ?
O11 Ti1 O3 93.6(3) . . ?
O12 Ti1 O3 154.3(3) . . ?
O9 Ti1 O2 94.2(3) . . ?
O11 Ti1 O2 165.3(4) . . ?
O12 Ti1 O2 77.7(3) . . ?
O3 Ti1 O2 80.2(3) . . ?
O9 Ti1 O10 170.1(3) . . ?
O11 Ti1 O10 85.1(4) . . ?
O12 Ti1 O10 85.4(3) . . ?
O3 Ti1 O10 78.1(3) . . ?
O2 Ti1 O10 80.6(3) . . ?
O13 Ti2 O14 98.4(4) . . ?
O13 Ti2 O5 99.4(4) . . ?
O14 Ti2 O5 97.6(4) . . ?
O13 Ti2 O1 93.7(3) . . ?
O14 Ti2 O1 105.9(3) . . ?
O5 Ti2 O1 151.0(3) . . ?
O13 Ti2 O6 97.3(3) . . ?
O14 Ti2 O6 164.2(4) . . ?
O5 Ti2 O6 77.4(3) . . ?
O1 Ti2 O6 75.4(3) . . ?
O13 Ti2 O15 174.2(4) . . ?
O14 Ti2 O15 83.9(4) . . ?
O5 Ti2 O15 85.5(3) . . ?
O1 Ti2 O15 80.5(3) . . ?
O6 Ti2 O15 80.8(3) . . ?
O25 Ti3 O26 98.2(4) . . ?
O25 Ti3 O27 101.1(4) . . ?
O26 Ti3 O27 106.1(4) . . ?
O25 Ti3 O18 90.7(4) . . ?
O26 Ti3 O18 93.6(4) . . ?
O27 Ti3 O18 155.2(3) . . ?
O25 Ti3 O17 93.1(4) . . ?
O26 Ti3 O17 167.0(4) . . ?
O27 Ti3 O17 77.9(3) . . ?
O18 Ti3 O17 79.8(3) . . ?
O25 Ti3 O24 169.8(4) . . ?
O26 Ti3 O24 87.6(4) . . ?
O27 Ti3 O24 85.3(4) . . ?
O18 Ti3 O24 80.5(4) . . ?
O17 Ti3 O24 80.4(3) . . ?
O30 Ti4 O29 97.6(4) . . ?
O30 Ti4 O20 96.3(4) . . ?
O29 Ti4 O20 98.7(4) . . ?
O30 Ti4 O16 109.8(4) . . ?
O29 Ti4 O16 91.2(4) . . ?
O20 Ti4 O16 150.6(4) . . ?
O30 Ti4 O21 167.1(4) . . ?
O29 Ti4 O21 94.5(4) . . ?
O20 Ti4 O21 77.3(4) . . ?
O16 Ti4 O21 74.4(3) . . ?
O30 Ti4 O28 87.0(4) . . ?
O29 Ti4 O28 171.2(4) . . ?
O20 Ti4 O28 88.3(4) . . ?
O16 Ti4 O28 80.2(3) . . ?
O21 Ti4 O28 81.6(4) . . ?
C1 O1 Ti2 132.2(7) . . ?
C1 O1 Dy1 117.1(7) . . ?
Ti2 O1 Dy1 108.8(3) . . ?
C2 O2 Ti1 133.6(7) . . ?
C2 O2 Dy1 120.4(7) . . ?
Ti1 O2 Dy1 105.5(3) . . ?
C4 O3 Ti1 137.1(8) . . ?
C15 O5 Ti2 118.9(7) . . ?
C16 O6 Ti2 112.9(7) . . ?
C16 O6 Dy1 135.4(7) . . ?
Ti2 O6 Dy1 109.1(3) . . ?
C18 O7 Dy1 138.1(8) . . ?
C29 O9 Ti1 165.1(7) . . ?
C32 O10 Ti1 130.3(8) . . ?
C32 O10 H1 121.7 . . ?
Ti1 O10 H1 107.8 . . ?
C35 O11 Ti1 135.6(7) . . ?
C38 O12 Ti1 126.3(6) . . ?
C38 O12 Dy1 121.5(6) . . ?
Ti1 O12 Dy1 110.8(3) . . ?
C41 O13 Ti2 160.9(8) . . ?
C44 O14 Ti2 140.0(8) . . ?
C47 O15 Ti2 125.2(8) . . ?
C47 O15 H2 121.5 . . ?
Ti2 O15 H2 112.7 . . ?
C50 O16 Ti4 126.4(8) . . ?
C50 O16 Dy2 120.4(7) . . ?
Ti4 O16 Dy2 110.0(4) . . ?
C51 O17 Ti3 134.1(8) . . ?
C51 O17 Dy2 119.8(7) . . ?
Ti3 O17 Dy2 105.7(3) . . ?
C53 O18 Ti3 135.0(9) . . ?
C64 O20 Ti4 119.4(8) . . ?
C65 O21 Ti4 114.7(8) . . ?
C65 O21 Dy2 135.5(8) . . ?
Ti4 O21 Dy2 109.7(4) . . ?
C67 O22 Dy2 140.3(9) . . ?
C78 O24 Ti3 136.5(9) . . ?
C78 O24 H3 115.4 . . ?
Ti3 O24 H3 106.9 . . ?
C81 O25 Ti3 171.1(8) . . ?
C84 O26 Ti3 137.7(8) . . ?
C87 O27 Ti3 127.2(7) . . ?
C87 O27 Dy2 121.6(7) . . ?
Ti3 O27 Dy2 111.0(3) . . ?
C90 O28 Ti4 131.1(10) . . ?
C90 O28 H4 104.3 . . ?
Ti4 O28 H4 108.0 . . ?
C93 O29 Ti4 156.9(9) . . ?
C96 O30 Ti4 134.2(10) . . ?
O1 C1 C14 121.8(11) . . ?
O1 C1 C2 116.9(10) . . ?
C14 C1 C2 121.3(10) . . ?
O2 C2 C3 124.3(10) . . ?
O2 C2 C1 115.4(9) . . ?
C3 C2 C1 120.3(10) . . ?
C2 C3 C12 119.7(11) . . ?
C2 C3 C4 121.3(11) . . ?
C12 C3 C4 118.9(11) . . ?
O3 C4 C3 123.2(11) . . ?
O3 C4 C5 116.0(11) . . ?
C3 C4 C5 120.7(11) . . ?
C10 C5 C6 119.2(11) . . ?
C10 C5 C4 119.8(11) . . ?
C6 C5 C4 121.0(11) . . ?
C7 C6 C5 119.6(13) . . ?
C7 C6 H6 120.2 . . ?
C5 C6 H6 120.2 . . ?
C8 C7 C6 119.6(15) . . ?
C8 C7 H7 120.2 . . ?
C6 C7 H7 120.2 . . ?
C9 C8 C7 121.4(14) . . ?
C9 C8 H8 119.3 . . ?
C7 C8 H8 119.3 . . ?
C8 C9 C10 120.4(13) . . ?
C8 C9 H9 119.8 . . ?
C10 C9 H9 119.8 . . ?
C9 C10 C5 119.7(12) . . ?
C9 C10 C11 119.7(12) . . ?
C5 C10 C11 120.6(11) . . ?
O4 C11 C12 123.2(12) . . ?
O4 C11 C10 119.3(11) . . ?
C12 C11 C10 117.5(11) . . ?
C13 C12 C3 116.7(11) . . ?
C13 C12 C11 121.7(11) . . ?
C3 C12 C11 121.6(11) . . ?
C12 C13 C14 125.3(12) . . ?
C12 C13 H13 117.3 . . ?
C14 C13 H13 117.3 . . ?
C1 C14 C13 116.5(11) . . ?
C1 C14 H14 121.7 . . ?
C13 C14 H14 121.7 . . ?
O5 C15 C28 124.0(12) . . ?
O5 C15 C16 116.4(10) . . ?
C28 C15 C16 119.6(11) . . ?
O6 C16 C17 125.5(11) . . ?
O6 C16 C15 114.3(11) . . ?
C17 C16 C15 120.2(11) . . ?
C26 C17 C16 119.0(11) . . ?
C26 C17 C18 120.2(11) . . ?
C16 C17 C18 120.8(10) . . ?
O7 C18 C17 124.2(11) . . ?
O7 C18 C19 116.3(11) . . ?
C17 C18 C19 119.5(10) . . ?
C20 C19 C24 121.1(11) . . ?
C20 C19 C18 119.7(10) . . ?
C24 C19 C18 119.1(12) . . ?
C19 C20 C21 119.4(12) . . ?
C19 C20 H20 120.3 . . ?
C21 C20 H20 120.3 . . ?
C22 C21 C20 120.4(13) . . ?
C22 C21 H21 119.8 . . ?
C20 C21 H21 119.8 . . ?
C23 C22 C21 120.6(12) . . ?
C23 C22 H22 119.7 . . ?
C21 C22 H22 119.7 . . ?
C22 C23 C24 120.8(12) . . ?
C22 C23 H23 119.6 . . ?
C24 C23 H23 119.6 . . ?
C19 C24 C23 117.6(12) . . ?
C19 C24 C25 121.7(11) . . ?
C23 C24 C25 120.7(11) . . ?
O8 C25 C24 121.1(12) . . ?
O8 C25 C26 122.1(12) . . ?
C24 C25 C26 116.8(11) . . ?
C27 C26 C17 121.0(12) . . ?
C27 C26 C25 117.0(11) . . ?
C17 C26 C25 122.0(12) . . ?
C26 C27 C28 121.8(12) . . ?
C26 C27 H27 119.1 . . ?
C28 C27 H27 119.1 . . ?
C15 C28 C27 118.3(12) . . ?
C15 C28 H28 120.9 . . ?
C27 C28 H28 120.9 . . ?
O9 C29 C30 110.5(11) . . ?
O9 C29 C31 109.7(11) . . ?
C30 C29 C31 115.8(9) . . ?
O9 C29 H29 106.8 . . ?
C30 C29 H29 106.8 . . ?
C31 C29 H29 106.8 . . ?
C29 C30 H30A 109.5 . . ?
C29 C30 H30B 109.5 . . ?
H30A C30 H30B 109.5 . . ?
C29 C30 H30C 109.5 . . ?
H30A C30 H30C 109.5 . . ?
H30B C30 H30C 109.5 . . ?
C29 C31 H31A 109.5 . . ?
C29 C31 H31B 109.5 . . ?
H31A C31 H31B 109.5 . . ?
C29 C31 H31C 109.5 . . ?
H31A C31 H31C 109.5 . . ?
H31B C31 H31C 109.5 . . ?
O10 C32 C33 109.9(11) . . ?
O10 C32 C34 109.9(11) . . ?
C33 C32 C34 114.2(9) . . ?
O10 C32 H32 107.5 . . ?
C33 C32 H32 107.5 . . ?
C34 C32 H32 107.5 . . ?
C32 C33 H33A 109.5 . . ?
C32 C33 H33B 109.5 . . ?
H33A C33 H33B 109.5 . . ?
C32 C33 H33C 109.5 . . ?
H33A C33 H33C 109.5 . . ?
H33B C33 H33C 109.5 . . ?
C32 C34 H34A 109.5 . . ?
C32 C34 H34B 109.5 . . ?
H34A C34 H34B 109.5 . . ?
C32 C34 H34C 109.5 . . ?
H34A C34 H34C 109.5 . . ?
H34B C34 H34C 109.5 . . ?
O11 C35 C37 108.1(10) . . ?
O11 C35 C36 110.0(10) . . ?
C37 C35 C36 113.4(8) . . ?
O11 C35 H35 108.4 . . ?
C37 C35 H35 108.4 . . ?
C36 C35 H35 108.4 . . ?
C35 C36 H36A 109.5 . . ?
C35 C36 H36B 109.5 . . ?
H36A C36 H36B 109.5 . . ?
C35 C36 H36C 109.5 . . ?
H36A C36 H36C 109.5 . . ?
H36B C36 H36C 109.5 . . ?
C35 C37 H37A 109.5 . . ?
C35 C37 H37B 109.5 . . ?
H37A C37 H37B 109.5 . . ?
C35 C37 H37C 109.5 . . ?
H37A C37 H37C 109.5 . . ?
H37B C37 H37C 109.5 . . ?
O12 C38 C39 110.0(9) . . ?
O12 C38 C40 111.5(8) . . ?
C39 C38 C40 115.5(8) . . ?
O12 C38 H38 106.4 . . ?
C39 C38 H38 106.4 . . ?
C40 C38 H38 106.4 . . ?
C38 C39 H39A 109.5 . . ?
C38 C39 H39B 109.5 . . ?
H39A C39 H39B 109.5 . . ?
C38 C39 H39C 109.5 . . ?
H39A C39 H39C 109.5 . . ?
H39B C39 H39C 109.5 . . ?
C38 C40 H40A 109.5 . . ?
C38 C40 H40B 109.5 . . ?
H40A C40 H40B 109.5 . . ?
C38 C40 H40C 109.5 . . ?
H40A C40 H40C 109.5 . . ?
H40B C40 H40C 109.5 . . ?
O13 C41 C43 107.6(13) . . ?
O13 C41 C42 109.4(12) . . ?
C43 C41 C42 117.0(10) . . ?
O13 C41 H41 107.5 . . ?
C43 C41 H41 107.5 . . ?
C42 C41 H41 107.5 . . ?
C41 C42 H42A 109.5 . . ?
C41 C42 H42B 109.5 . . ?
H42A C42 H42B 109.5 . . ?
C41 C42 H42C 109.5 . . ?
H42A C42 H42C 109.5 . . ?
H42B C42 H42C 109.5 . . ?
C41 C43 H43A 109.5 . . ?
C41 C43 H43B 109.5 . . ?
H43A C43 H43B 109.5 . . ?
C41 C43 H43C 109.5 . . ?
H43A C43 H43C 109.5 . . ?
H43B C43 H43C 109.5 . . ?
O14 C44 C46 109.6(10) . . ?
O14 C44 C45 109.6(10) . . ?
C46 C44 C45 115.2(9) . . ?
O14 C44 H44 107.4 . . ?
C46 C44 H44 107.4 . . ?
C45 C44 H44 107.4 . . ?
C44 C45 H45A 109.5 . . ?
C44 C45 H45B 109.5 . . ?
H45A C45 H45B 109.5 . . ?
C44 C45 H45C 109.5 . . ?
H45A C45 H45C 109.5 . . ?
H45B C45 H45C 109.5 . . ?
C44 C46 H46A 109.5 . . ?
C44 C46 H46B 109.5 . . ?
H46A C46 H46B 109.5 . . ?
C44 C46 H46C 109.5 . . ?
H46A C46 H46C 109.5 . . ?
H46B C46 H46C 109.5 . . ?
O15 C47 C48 104.7(12) . . ?
O15 C47 C49 106.9(14) . . ?
C48 C47 C49 115.8(10) . . ?
O15 C47 H47 109.7 . . ?
C48 C47 H47 109.7 . . ?
C49 C47 H47 109.7 . . ?
C47 C48 H48A 109.5 . . ?
C47 C48 H48B 109.5 . . ?
H48A C48 H48B 109.5 . . ?
C47 C48 H48C 109.5 . . ?
H48A C48 H48C 109.5 . . ?
H48B C48 H48C 109.5 . . ?
C47 C49 H49A 109.5 . . ?
C47 C49 H49B 109.5 . . ?
H49A C49 H49B 109.5 . . ?
C47 C49 H49C 109.5 . . ?
H49A C49 H49C 109.5 . . ?
H49B C49 H49C 109.5 . . ?
O16 C50 C63 124.3(12) . . ?
O16 C50 C51 115.5(11) . . ?
C63 C50 C51 120.2(13) . . ?
O17 C51 C52 122.9(11) . . ?
O17 C51 C50 117.3(12) . . ?
C52 C51 C50 119.8(12) . . ?
C51 C52 C61 118.7(12) . . ?
C51 C52 C53 120.7(12) . . ?
C61 C52 C53 120.7(12) . . ?
O18 C53 C52 125.2(12) . . ?
O18 C53 C54 115.0(12) . . ?
C52 C53 C54 119.8(11) . . ?
C59 C54 C55 119.7(13) . . ?
C59 C54 C53 120.0(12) . . ?
C55 C54 C53 120.2(12) . . ?
C56 C55 C54 117.6(13) . . ?
C56 C55 H55 121.2 . . ?
C54 C55 H55 121.2 . . ?
C55 C56 C57 122.4(14) . . ?
C55 C56 H56 118.8 . . ?
C57 C56 H56 118.8 . . ?
C58 C57 C56 120.0(14) . . ?
C58 C57 H57 120.0 . . ?
C56 C57 H57 120.0 . . ?
C57 C58 C59 119.0(13) . . ?
C57 C58 H58 120.5 . . ?
C59 C58 H58 120.5 . . ?
C54 C59 C58 121.2(13) . . ?
C54 C59 C60 120.0(12) . . ?
C58 C59 C60 118.8(12) . . ?
O19 C60 C61 120.5(13) . . ?
O19 C60 C59 120.5(12) . . ?
C61 C60 C59 119.0(12) . . ?
C62 C61 C52 120.5(13) . . ?
C62 C61 C60 119.4(13) . . ?
C52 C61 C60 120.0(12) . . ?
C61 C62 C63 121.3(13) . . ?
C61 C62 H62 119.4 . . ?
C63 C62 H62 119.4 . . ?
C50 C63 C62 119.4(13) . . ?
C50 C63 H63 120.3 . . ?
C62 C63 H63 120.3 . . ?
O20 C64 C77 124.5(12) . . ?
O20 C64 C65 116.5(11) . . ?
C77 C64 C65 119.0(12) . . ?
O21 C65 C66 127.5(12) . . ?
O21 C65 C64 112.1(11) . . ?
C66 C65 C64 120.3(12) . . ?
C65 C66 C75 117.8(12) . . ?
C65 C66 C67 121.0(12) . . ?
C75 C66 C67 121.1(12) . . ?
O22 C67 C66 123.3(12) . . ?
O22 C67 C68 117.0(12) . . ?
C66 C67 C68 119.7(12) . . ?
C69 C68 C73 119.3(13) . . ?
C69 C68 C67 121.1(13) . . ?
C73 C68 C67 119.6(12) . . ?
C68 C69 C70 121.6(15) . . ?
C68 C69 H69 119.2 . . ?
C70 C69 H69 119.2 . . ?
C71 C70 C69 117.2(15) . . ?
C71 C70 H70 121.4 . . ?
C69 C70 H70 121.4 . . ?
C72 C71 C70 123.1(16) . . ?
C72 C71 H71 118.5 . . ?
C70 C71 H71 118.5 . . ?
C71 C72 C73 119.8(16) . . ?
C71 C72 H72 120.1 . . ?
C73 C72 H72 120.1 . . ?
C72 C73 C68 118.9(14) . . ?
C72 C73 C74 120.3(14) . . ?
C68 C73 C74 120.8(13) . . ?
O23 C74 C73 120.9(14) . . ?
O23 C74 C75 118.9(14) . . ?
C73 C74 C75 120.2(14) . . ?
C76 C75 C66 120.7(13) . . ?
C76 C75 C74 120.7(13) . . ?
C66 C75 C74 118.5(13) . . ?
C75 C76 C77 122.4(13) . . ?
C75 C76 H76 118.8 . . ?
C77 C76 H76 118.8 . . ?
C76 C77 C64 119.7(13) . . ?
C76 C77 H77 120.1 . . ?
C64 C77 H77 120.1 . . ?
O24 C78 C79 122.2(15) . . ?
O24 C78 C80 113.1(14) . . ?
C79 C78 C80 115.8(9) . . ?
O24 C78 H78 100.0 . . ?
C79 C78 H78 100.0 . . ?
C80 C78 H78 100.0 . . ?
C78 C79 H79A 109.5 . . ?
C78 C79 H79B 109.5 . . ?
H79A C79 H79B 109.5 . . ?
C78 C79 H79C 109.5 . . ?
H79A C79 H79C 109.5 . . ?
H79B C79 H79C 109.5 . . ?
C78 C80 H80A 109.5 . . ?
C78 C80 H80B 109.5 . . ?
H80A C80 H80B 109.5 . . ?
C78 C80 H80C 109.5 . . ?
H80A C80 H80C 109.5 . . ?
H80B C80 H80C 109.5 . . ?
O25 C81 C83 110.0(11) . . ?
O25 C81 C82 109.4(10) . . ?
C83 C81 C82 115.7(9) . . ?
O25 C81 H81 107.1 . . ?
C83 C81 H81 107.1 . . ?
C82 C81 H81 107.1 . . ?
C81 C82 H82A 109.5 . . ?
C81 C82 H82B 109.5 . . ?
H82A C82 H82B 109.5 . . ?
C81 C82 H82C 109.5 . . ?
H82A C82 H82C 109.5 . . ?
H82B C82 H82C 109.5 . . ?
C81 C83 H83A 109.5 . . ?
C81 C83 H83B 109.5 . . ?
H83A C83 H83B 109.5 . . ?
C81 C83 H83C 109.5 . . ?
H83A C83 H83C 109.5 . . ?
H83B C83 H83C 109.5 . . ?
O26 C84 C85 108.3(10) . . ?
O26 C84 C86 110.6(10) . . ?
C85 C84 C86 114.1(9) . . ?
O26 C84 H84 107.9 . . ?
C85 C84 H84 107.9 . . ?
C86 C84 H84 107.9 . . ?
C84 C85 H85A 109.5 . . ?
C84 C85 H85B 109.5 . . ?
H85A C85 H85B 109.5 . . ?
C84 C85 H85C 109.5 . . ?
H85A C85 H85C 109.5 . . ?
H85B C85 H85C 109.5 . . ?
C84 C86 H86A 109.5 . . ?
C84 C86 H86B 109.5 . . ?
H86A C86 H86B 109.5 . . ?
C84 C86 H86C 109.5 . . ?
H86A C86 H86C 109.5 . . ?
H86B C86 H86C 109.5 . . ?
O27 C87 C88 110.0(9) . . ?
O27 C87 C89 111.6(9) . . ?
C88 C87 C89 113.5(8) . . ?
O27 C87 H87 107.2 . . ?
C88 C87 H87 107.2 . . ?
C89 C87 H87 107.2 . . ?
C87 C88 H88A 109.5 . . ?
C87 C88 H88B 109.5 . . ?
H88A C88 H88B 109.5 . . ?
C87 C88 H88C 109.5 . . ?
H88A C88 H88C 109.5 . . ?
H88B C88 H88C 109.5 . . ?
C87 C89 H89A 109.5 . . ?
C87 C89 H89B 109.5 . . ?
H89A C89 H89B 109.5 . . ?
C87 C89 H89C 109.5 . . ?
H89A C89 H89C 109.5 . . ?
H89B C89 H89C 109.5 . . ?
O28 C90 C91 120.8(14) . . ?
O28 C90 C92 109.4(15) . . ?
C91 C90 C92 118.7(10) . . ?
O28 C90 H90 101.2 . . ?
C91 C90 H90 101.2 . . ?
C92 C90 H90 101.2 . . ?
C90 C91 H91A 109.5 . . ?
C90 C91 H91B 109.5 . . ?
H91A C91 H91B 109.5 . . ?
C90 C91 H91C 109.5 . . ?
H91A C91 H91C 109.5 . . ?
H91B C91 H91C 109.5 . . ?
C90 C92 H92A 109.5 . . ?
C90 C92 H92B 109.5 . . ?
H92A C92 H92B 109.5 . . ?
C90 C92 H92C 109.5 . . ?
H92A C92 H92C 109.5 . . ?
H92B C92 H92C 109.5 . . ?
O29 C93 C95 115.1(11) . . ?
O29 C93 C94 115.4(11) . . ?
C95 C93 C94 117.1(9) . . ?
O29 C93 H93 101.9 . . ?
C95 C93 H93 101.9 . . ?
C94 C93 H93 101.9 . . ?
C93 C94 H94A 109.5 . . ?
C93 C94 H94B 109.5 . . ?
H94A C94 H94B 109.5 . . ?
C93 C94 H94C 109.5 . . ?
H94A C94 H94C 109.5 . . ?
H94B C94 H94C 109.5 . . ?
C93 C95 H95A 109.5 . . ?
C93 C95 H95B 109.5 . . ?
H95A C95 H95B 109.5 . . ?
C93 C95 H95C 109.5 . . ?
H95A C95 H95C 109.5 . . ?
H95B C95 H95C 109.5 . . ?
O30 C96 C98 111.1(12) . . ?
O30 C96 C97 117.9(13) . . ?
C98 C96 C97 118.6(10) . . ?
O30 C96 H96 101.9 . . ?
C98 C96 H96 101.9 . . ?
C97 C96 H96 101.9 . . ?
C96 C97 H97A 109.5 . . ?
C96 C97 H97B 109.5 . . ?
H97A C97 H97B 109.5 . . ?
C96 C97 H97C 109.5 . . ?
H97A C97 H97C 109.5 . . ?
H97B C97 H97C 109.5 . . ?
C96 C98 H98A 109.5 . . ?
C96 C98 H98B 109.5 . . ?
H98A C98 H98B 109.5 . . ?
C96 C98 H98C 109.5 . . ?
H98A C98 H98C 109.5 . . ?
H98B C98 H98C 109.5 . . ?

loop_
_geom_bond_atom_site_label_1
_geom_bond_atom_site_label_2
_geom_bond_distance
_geom_bond_site_symmetry_2
_geom_bond_publ_flag
Dy1 O6 2.284(8) . ?
Dy1 O12 2.311(7) . ?
Dy1 O2 2.318(7) . ?
Dy1 O7 2.328(8) . ?
Dy1 O1 2.394(7) . ?
Dy1 Cl1 2.641(3) . ?
Dy1 Cl2 2.661(3) . ?
Dy2 O21 2.303(9) . ?
Dy2 O22 2.331(9) . ?
Dy2 O27 2.335(8) . ?
Dy2 O16 2.361(8) . ?
Dy2 O17 2.371(8) . ?
Dy2 Cl3 2.618(4) . ?
Dy2 Cl4 2.658(4) . ?
Ti1 O9 1.735(8) . ?
Ti1 O11 1.788(7) . ?
Ti1 O12 1.934(7) . ?
Ti1 O3 2.072(8) . ?
Ti1 O2 2.076(8) . ?
Ti1 O10 2.184(8) . ?
Ti2 O13 1.743(8) . ?
Ti2 O14 1.779(8) . ?
Ti2 O5 1.934(8) . ?
Ti2 O1 2.046(8) . ?
Ti2 O6 2.156(8) . ?
Ti2 O15 2.182(9) . ?
Ti3 O25 1.747(8) . ?
Ti3 O26 1.780(8) . ?
Ti3 O27 1.964(8) . ?
Ti3 O18 2.067(8) . ?
Ti3 O17 2.078(8) . ?
Ti3 O24 2.187(9) . ?
Ti4 O30 1.775(9) . ?
Ti4 O29 1.786(9) . ?
Ti4 O20 1.939(9) . ?
Ti4 O16 2.059(8) . ?
Ti4 O21 2.128(8) . ?
Ti4 O28 2.169(10) . ?
O1 C1 1.343(12) . ?
O2 C2 1.349(12) . ?
O3 C4 1.259(14) . ?
O4 C11 1.221(13) . ?
O5 C15 1.332(13) . ?
O6 C16 1.317(13) . ?
O7 C18 1.248(12) . ?
O8 C25 1.236(14) . ?
O9 C29 1.437(9) . ?
O10 C32 1.419(8) . ?
O10 H1 0.8501 . ?
O11 C35 1.429(8) . ?
O12 C38 1.441(8) . ?
O13 C41 1.413(9) . ?
O14 C44 1.419(9) . ?
O15 C47 1.439(9) . ?
O15 H2 0.8500 . ?
O16 C50 1.346(14) . ?
O17 C51 1.321(13) . ?
O18 C53 1.266(13) . ?
O19 C60 1.244(14) . ?
O20 C64 1.329(14) . ?
O21 C65 1.342(14) . ?
O22 C67 1.253(14) . ?
O23 C74 1.251(16) . ?
O24 C78 1.423(9) . ?
O24 H3 0.8500 . ?
O25 C81 1.429(9) . ?
O26 C84 1.429(8) . ?
O27 C87 1.432(8) . ?
O28 C90 1.430(9) . ?
O28 H4 0.8499 . ?
O29 C93 1.399(9) . ?
O30 C96 1.413(9) . ?
C1 C14 1.385(15) . ?
C1 C2 1.418(15) . ?
C2 C3 1.383(15) . ?
C3 C12 1.431(16) . ?
C3 C4 1.447(16) . ?
C4 C5 1.450(16) . ?
C5 C10 1.406(16) . ?
C5 C6 1.410(16) . ?
C6 C7 1.405(17) . ?
C6 H6 0.9500 . ?
C7 C8 1.385(18) . ?
C7 H7 0.9500 . ?
C8 C9 1.359(18) . ?
C8 H8 0.9500 . ?
C9 C10 1.400(16) . ?
C9 H9 0.9500 . ?
C10 C11 1.495(16) . ?
C11 C12 1.446(15) . ?
C12 C13 1.384(16) . ?
C13 C14 1.386(15) . ?
C13 H13 0.9500 . ?
C14 H14 0.9500 . ?
C15 C28 1.392(16) . ?
C15 C16 1.429(16) . ?
C16 C17 1.404(16) . ?
C17 C26 1.387(15) . ?
C17 C18 1.439(15) . ?
C18 C19 1.497(15) . ?
C19 C20 1.385(16) . ?
C19 C24 1.399(16) . ?
C20 C21 1.387(16) . ?
C20 H20 0.9500 . ?
C21 C22 1.375(16) . ?
C21 H21 0.9500 . ?
C22 C23 1.364(16) . ?
C22 H22 0.9500 . ?
C23 C24 1.416(16) . ?
C23 H23 0.9500 . ?
C24 C25 1.466(17) . ?
C25 C26 1.490(17) . ?
C26 C27 1.359(16) . ?
C27 C28 1.418(16) . ?
C27 H27 0.9500 . ?
C28 H28 0.9500 . ?
C29 C30 1.481(9) . ?
C29 C31 1.486(9) . ?
C29 H29 1.0000 . ?
C30 H30A 0.9800 . ?
C30 H30B 0.9800 . ?
C30 H30C 0.9800 . ?
C31 H31A 0.9800 . ?
C31 H31B 0.9800 . ?
C31 H31C 0.9800 . ?
C32 C33 1.490(9) . ?
C32 C34 1.502(9) . ?
C32 H32 1.0000 . ?
C33 H33A 0.9800 . ?
C33 H33B 0.9800 . ?
C33 H33C 0.9800 . ?
C34 H34A 0.9800 . ?
C34 H34B 0.9800 . ?
C34 H34C 0.9800 . ?
C35 C37 1.492(9) . ?
C35 C36 1.499(9) . ?
C35 H35 1.0000 . ?
C36 H36A 0.9800 . ?
C36 H36B 0.9800 . ?
C36 H36C 0.9800 . ?
C37 H37A 0.9800 . ?
C37 H37B 0.9800 . ?
C37 H37C 0.9800 . ?
C38 C39 1.486(9) . ?
C38 C40 1.493(8) . ?
C38 H38 1.0000 . ?
C39 H39A 0.9800 . ?
C39 H39B 0.9800 . ?
C39 H39C 0.9800 . ?
C40 H40A 0.9800 . ?
C40 H40B 0.9800 . ?
C40 H40C 0.9800 . ?
C41 C43 1.475(9) . ?
C41 C42 1.480(9) . ?
C41 H41 1.0000 . ?
C42 H42A 0.9800 . ?
C42 H42B 0.9800 . ?
C42 H42C 0.9800 . ?
C43 H43A 0.9800 . ?
C43 H43B 0.9800 . ?
C43 H43C 0.9800 . ?
C44 C46 1.482(9) . ?
C44 C45 1.492(9) . ?
C44 H44 1.0000 . ?
C45 H45A 0.9800 . ?
C45 H45B 0.9800 . ?
C45 H45C 0.9800 . ?
C46 H46A 0.9800 . ?
C46 H46B 0.9800 . ?
C46 H46C 0.9800 . ?
C47 C48 1.473(9) . ?
C47 C49 1.489(9) . ?
C47 H47 1.0000 . ?
C48 H48A 0.9800 . ?
C48 H48B 0.9800 . ?
C48 H48C 0.9800 . ?
C49 H49A 0.9800 . ?
C49 H49B 0.9800 . ?
C49 H49C 0.9800 . ?
C50 C63 1.366(16) . ?
C50 C51 1.408(17) . ?
C51 C52 1.404(17) . ?
C52 C61 1.409(17) . ?
C52 C53 1.420(17) . ?
C53 C54 1.504(17) . ?
C54 C59 1.381(16) . ?
C54 C55 1.409(17) . ?
C55 C56 1.378(17) . ?
C55 H55 0.9500 . ?
C56 C57 1.388(17) . ?
C56 H56 0.9500 . ?
C57 C58 1.358(18) . ?
C57 H57 0.9500 . ?
C58 C59 1.401(17) . ?
C58 H58 0.9500 . ?
C59 C60 1.483(18) . ?
C60 C61 1.474(17) . ?
C61 C62 1.344(18) . ?
C62 C63 1.410(18) . ?
C62 H62 0.9500 . ?
C63 H63 0.9500 . ?
C64 C77 1.380(16) . ?
C64 C65 1.445(17) . ?
C65 C66 1.363(16) . ?
C66 C75 1.439(17) . ?
C66 C67 1.455(17) . ?
C67 C68 1.479(17) . ?
C68 C69 1.376(18) . ?
C68 C73 1.421(18) . ?
C69 C70 1.399(18) . ?
C69 H69 0.9500 . ?
C70 C71 1.386(19) . ?
C70 H70 0.9500 . ?
C71 C72 1.357(19) . ?
C71 H71 0.9500 . ?
C72 C73 1.390(18) . ?
C72 H72 0.9500 . ?
C73 C74 1.459(19) . ?
C74 C75 1.483(18) . ?
C75 C76 1.334(17) . ?
C76 C77 1.362(16) . ?
C76 H76 0.9500 . ?
C77 H77 0.9500 . ?
C78 C79 1.479(9) . ?
C78 C80 1.486(9) . ?
C78 H78 1.0000 . ?
C79 H79A 0.9800 . ?
C79 H79B 0.9800 . ?
C79 H79C 0.9800 . ?
C80 H80A 0.9800 . ?
C80 H80B 0.9800 . ?
C80 H80C 0.9800 . ?
C81 C83 1.474(9) . ?
C81 C82 1.491(9) . ?
C81 H81 1.0000 . ?
C82 H82A 0.9800 . ?
C82 H82B 0.9800 . ?
C82 H82C 0.9800 . ?
C83 H83A 0.9800 . ?
C83 H83B 0.9800 . ?
C83 H83C 0.9800 . ?
C84 C85 1.489(9) . ?
C84 C86 1.496(9) . ?
C84 H84 1.0000 . ?
C85 H85A 0.9800 . ?
C85 H85B 0.9800 . ?
C85 H85C 0.9800 . ?
C86 H86A 0.9800 . ?
C86 H86B 0.9800 . ?
C86 H86C 0.9800 . ?
C87 C88 1.496(9) . ?
C87 C89 1.500(9) . ?
C87 H87 1.0000 . ?
C88 H88A 0.9800 . ?
C88 H88B 0.9800 . ?
C88 H88C 0.9800 . ?
C89 H89A 0.9800 . ?
C89 H89B 0.9800 . ?
C89 H89C 0.9800 . ?
C90 C91 1.462(9) . ?
C90 C92 1.462(9) . ?
C90 H90 1.0000 . ?
C91 H91A 0.9800 . ?
C91 H91B 0.9800 . ?
C91 H91C 0.9800 . ?
C92 H92A 0.9800 . ?
C92 H92B 0.9800 . ?
C92 H92C 0.9800 . ?
C93 C95 1.473(9) . ?
C93 C94 1.476(9) . ?
C93 H93 1.0000 . ?
C94 H94A 0.9800 . ?
C94 H94B 0.9800 . ?
C94 H94C 0.9800 . ?
C95 H95A 0.9800 . ?
C95 H95B 0.9800 . ?
C95 H95C 0.9800 . ?
C96 C98 1.462(9) . ?
C96 C97 1.466(9) . ?
C96 H96 1.0000 . ?
C97 H97A 0.9800 . ?
C97 H97B 0.9800 . ?
C97 H97C 0.9800 . ?
C98 H98A 0.9800 . ?
C98 H98B 0.9800 . ?
C98 H98C 0.9800 . ?

loop_
_geom_torsion_atom_site_label_1
_geom_torsion_atom_site_label_2
_geom_torsion_atom_site_label_3
_geom_torsion_atom_site_label_4
_geom_torsion
_geom_torsion_site_symmetry_1
_geom_torsion_site_symmetry_2
_geom_torsion_site_symmetry_3
_geom_torsion_site_symmetry_4
_geom_torsion_publ_flag
O11 Ti1 O9 C29 179(3) . . . . ?
O12 Ti1 O9 C29 72(3) . . . . ?
O3 Ti1 O9 C29 -87(3) . . . . ?
O2 Ti1 O9 C29 -7(3) . . . . ?
O9 Ti1 O11 C35 10.1(11) . . . . ?
O12 Ti1 O11 C35 115.1(10) . . . . ?
O3 Ti1 O11 C35 -83.3(10) . . . . ?
O2 Ti1 O11 C35 -147.7(12) . . . . ?
O10 Ti1 O11 C35 -160.9(10) . . . . ?
O14 Ti2 O13 C41 166(3) . . . . ?
O5 Ti2 O13 C41 67(3) . . . . ?
O1 Ti2 O13 C41 -88(3) . . . . ?
O6 Ti2 O13 C41 -12(3) . . . . ?
O13 Ti2 O14 C44 -17.8(12) . . . . ?
O5 Ti2 O14 C44 83.0(12) . . . . ?
O1 Ti2 O14 C44 -114.1(12) . . . . ?
O6 Ti2 O14 C44 153.3(12) . . . . ?
O15 Ti2 O14 C44 167.6(12) . . . . ?
O25 Ti3 O26 C84 11.1(11) . . . . ?
O27 Ti3 O26 C84 115.2(11) . . . . ?
O18 Ti3 O26 C84 -80.1(11) . . . . ?
O17 Ti3 O26 C84 -138.7(16) . . . . ?
O24 Ti3 O26 C84 -160.4(11) . . . . ?
O30 Ti4 O29 C93 123(2) . . . . ?
O20 Ti4 O29 C93 26(2) . . . . ?
O16 Ti4 O29 C93 -126(2) . . . . ?
O21 Ti4 O29 C93 -52(2) . . . . ?
O29 Ti4 O30 C96 -32.4(13) . . . . ?
O20 Ti4 O30 C96 67.2(13) . . . . ?
O16 Ti4 O30 C96 -126.4(12) . . . . ?
O21 Ti4 O30 C96 126.7(18) . . . . ?
O28 Ti4 O30 C96 155.2(13) . . . . ?
Ti2 O1 C1 C14 -5.7(17) . . . . ?
Dy1 O1 C1 C14 -168.1(9) . . . . ?
Ti2 O1 C1 C2 176.1(7) . . . . ?
Dy1 O1 C1 C2 13.7(12) . . . . ?
Ti1 O2 C2 C3 -3.5(17) . . . . ?
Dy1 O2 C2 C3 166.7(8) . . . . ?
Ti1 O2 C2 C1 176.0(7) . . . . ?
Dy1 O2 C2 C1 -13.8(13) . . . . ?
O1 C1 C2 O2 -0.5(15) . . . . ?
C14 C1 C2 O2 -178.7(10) . . . . ?
O1 C1 C2 C3 179.0(10) . . . . ?
C14 C1 C2 C3 0.8(17) . . . . ?
O2 C2 C3 C12 -179.9(10) . . . . ?
C1 C2 C3 C12 0.7(17) . . . . ?
O2 C2 C3 C4 -2.6(18) . . . . ?
C1 C2 C3 C4 177.9(11) . . . . ?
Ti1 O3 C4 C3 -4(2) . . . . ?
Ti1 O3 C4 C5 172.4(8) . . . . ?
C2 C3 C4 O3 6.3(19) . . . . ?
C12 C3 C4 O3 -176.5(11) . . . . ?
C2 C3 C4 C5 -170.2(11) . . . . ?
C12 C3 C4 C5 7.0(18) . . . . ?
O3 C4 C5 C10 174.5(11) . . . . ?
C3 C4 C5 C10 -8.7(18) . . . . ?
O3 C4 C5 C6 -3.4(19) . . . . ?
C3 C4 C5 C6 173.4(12) . . . . ?
C10 C5 C6 C7 3(2) . . . . ?
C4 C5 C6 C7 -179.6(13) . . . . ?
C5 C6 C7 C8 -5(2) . . . . ?
C6 C7 C8 C9 4(3) . . . . ?
C7 C8 C9 C10 -1(2) . . . . ?
C8 C9 C10 C5 -1(2) . . . . ?
C8 C9 C10 C11 179.6(13) . . . . ?
C6 C5 C10 C9 0(2) . . . . ?
C4 C5 C10 C9 -177.7(12) . . . . ?
C6 C5 C10 C11 179.6(12) . . . . ?
C4 C5 C10 C11 1.7(19) . . . . ?
C9 C10 C11 O4 3.7(19) . . . . ?
C5 C10 C11 O4 -175.6(12) . . . . ?
C9 C10 C11 C12 -173.9(12) . . . . ?
C5 C10 C11 C12 6.8(18) . . . . ?
C2 C3 C12 C13 -2.6(17) . . . . ?
C4 C3 C12 C13 -179.9(11) . . . . ?
C2 C3 C12 C11 179.1(11) . . . . ?
C4 C3 C12 C11 1.8(18) . . . . ?
O4 C11 C12 C13 -4(2) . . . . ?
C10 C11 C12 C13 173.3(11) . . . . ?
O4 C11 C12 C3 174.0(12) . . . . ?
C10 C11 C12 C3 -8.5(17) . . . . ?
C3 C12 C13 C14 3.3(19) . . . . ?
C11 C12 C13 C14 -178.4(11) . . . . ?
O1 C1 C14 C13 -178.4(10) . . . . ?
C2 C1 C14 C13 -0.2(17) . . . . ?
C12 C13 C14 C1 -1.9(19) . . . . ?
Ti2 O5 C15 C28 -174.6(10) . . . . ?
Ti2 O5 C15 C16 2.4(15) . . . . ?
Ti2 O6 C16 C17 177.3(10) . . . . ?
Dy1 O6 C16 C17 18.5(19) . . . . ?
Ti2 O6 C16 C15 -3.5(13) . . . . ?
Dy1 O6 C16 C15 -162.3(8) . . . . ?
O5 C15 C16 O6 1.0(16) . . . . ?
C28 C15 C16 O6 178.2(11) . . . . ?
O5 C15 C16 C17 -179.8(11) . . . . ?
C28 C15 C16 C17 -2.6(19) . . . . ?
O6 C16 C17 C26 179.9(11) . . . . ?
C15 C16 C17 C26 0.8(18) . . . . ?
O6 C16 C17 C18 1.9(19) . . . . ?
C15 C16 C17 C18 -177.2(11) . . . . ?
Dy1 O7 C18 C17 -7.8(18) . . . . ?
Dy1 O7 C18 C19 174.4(7) . . . . ?
C26 C17 C18 O7 174.9(11) . . . . ?
C16 C17 C18 O7 -7.0(18) . . . . ?
C26 C17 C18 C19 -7.4(17) . . . . ?
C16 C17 C18 C19 170.7(11) . . . . ?
O7 C18 C19 C20 4.1(16) . . . . ?
C17 C18 C19 C20 -173.7(11) . . . . ?
O7 C18 C19 C24 -174.3(10) . . . . ?
C17 C18 C19 C24 7.8(16) . . . . ?
C24 C19 C20 C21 -1.4(19) . . . . ?
C18 C19 C20 C21 -179.8(11) . . . . ?
C19 C20 C21 C22 2(2) . . . . ?
C20 C21 C22 C23 -2(2) . . . . ?
C21 C22 C23 C24 1.1(19) . . . . ?
C20 C19 C24 C23 0.8(18) . . . . ?
C18 C19 C24 C23 179.2(10) . . . . ?
C20 C19 C24 C25 -179.4(11) . . . . ?
C18 C19 C24 C25 -1.0(17) . . . . ?
C22 C23 C24 C19 -0.6(18) . . . . ?
C22 C23 C24 C25 179.6(11) . . . . ?
C19 C24 C25 O8 172.5(12) . . . . ?
C23 C24 C25 O8 -7.7(19) . . . . ?
C19 C24 C25 C26 -6.0(17) . . . . ?
C23 C24 C25 C26 173.8(11) . . . . ?
C16 C17 C26 C27 -0.8(19) . . . . ?
C18 C17 C26 C27 177.3(12) . . . . ?
C16 C17 C26 C25 -178.0(11) . . . . ?
C18 C17 C26 C25 0.1(18) . . . . ?
O8 C25 C26 C27 10.8(19) . . . . ?
C24 C25 C26 C27 -170.7(11) . . . . ?
O8 C25 C26 C17 -171.9(12) . . . . ?
C24 C25 C26 C17 6.6(18) . . . . ?
C17 C26 C27 C28 2(2) . . . . ?
C25 C26 C27 C28 179.8(12) . . . . ?
O5 C15 C28 C27 -178.9(11) . . . . ?
C16 C15 C28 C27 4.1(19) . . . . ?
C26 C27 C28 C15 -4(2) . . . . ?
Ti1 O9 C29 C30 31(4) . . . . ?
Ti1 O9 C29 C31 160(3) . . . . ?
Ti1 O10 C32 C33 -103.4(12) . . . . ?
Ti1 O10 C32 C34 130.1(10) . . . . ?
Ti1 O11 C35 C37 -161.5(9) . . . . ?
Ti1 O11 C35 C36 74.3(14) . . . . ?
Ti1 O12 C38 C39 80.7(10) . . . . ?
Dy1 O12 C38 C39 -113.8(8) . . . . ?
Ti1 O12 C38 C40 -48.8(12) . . . . ?
Dy1 O12 C38 C40 116.7(8) . . . . ?
Ti2 O13 C41 C43 -172(2) . . . . ?
Ti2 O13 C41 C42 -43(3) . . . . ?
Ti2 O14 C44 C46 -65.4(16) . . . . ?
Ti2 O14 C44 C45 167.2(9) . . . . ?
Ti2 O15 C47 C48 111.7(11) . . . . ?
Ti2 O15 C47 C49 -125.0(11) . . . . ?
Ti4 O16 C50 C63 -21.0(18) . . . . ?
Dy2 O16 C50 C63 -178.7(10) . . . . ?
Ti4 O16 C50 C51 159.0(9) . . . . ?
Dy2 O16 C50 C51 1.4(15) . . . . ?
Ti3 O17 C51 C52 -15.0(19) . . . . ?
Dy2 O17 C51 C52 174.0(9) . . . . ?
Ti3 O17 C51 C50 162.1(9) . . . . ?
Dy2 O17 C51 C50 -8.9(15) . . . . ?
O16 C50 C51 O17 4.9(18) . . . . ?
C63 C50 C51 O17 -175.0(12) . . . . ?
O16 C50 C51 C52 -178.0(11) . . . . ?
C63 C50 C51 C52 2(2) . . . . ?
O17 C51 C52 C61 179.0(11) . . . . ?
C50 C51 C52 C61 2.0(19) . . . . ?
O17 C51 C52 C53 -1(2) . . . . ?
C50 C51 C52 C53 -178.2(12) . . . . ?
Ti3 O18 C53 C52 2(2) . . . . ?
Ti3 O18 C53 C54 -177.9(8) . . . . ?
C51 C52 C53 O18 8(2) . . . . ?
C61 C52 C53 O18 -172.5(12) . . . . ?
C51 C52 C53 C54 -172.8(12) . . . . ?
C61 C52 C53 C54 7.0(19) . . . . ?
O18 C53 C54 C59 177.1(11) . . . . ?
C52 C53 C54 C59 -2.4(18) . . . . ?
O18 C53 C54 C55 -6.3(18) . . . . ?
C52 C53 C54 C55 174.2(12) . . . . ?
C59 C54 C55 C56 -1(2) . . . . ?
C53 C54 C55 C56 -178.0(12) . . . . ?
C54 C55 C56 C57 0(2) . . . . ?
C55 C56 C57 C58 0(2) . . . . ?
C56 C57 C58 C59 2(2) . . . . ?
C55 C54 C59 C58 3(2) . . . . ?
C53 C54 C59 C58 179.3(12) . . . . ?
C55 C54 C59 C60 179.3(12) . . . . ?
C53 C54 C59 C60 -4.1(19) . . . . ?
C57 C58 C59 C54 -3(2) . . . . ?
C57 C58 C59 C60 -179.4(13) . . . . ?
C54 C59 C60 O19 -173.4(12) . . . . ?
C58 C59 C60 O19 3(2) . . . . ?
C54 C59 C60 C61 6.2(19) . . . . ?
C58 C59 C60 C61 -177.1(12) . . . . ?
C51 C52 C61 C62 -4(2) . . . . ?
C53 C52 C61 C62 176.4(13) . . . . ?
C51 C52 C61 C60 175.0(12) . . . . ?
C53 C52 C61 C60 -5(2) . . . . ?
O19 C60 C61 C62 -3(2) . . . . ?
C59 C60 C61 C62 177.0(13) . . . . ?
O19 C60 C61 C52 177.9(12) . . . . ?
C59 C60 C61 C52 -1.8(19) . . . . ?
C52 C61 C62 C63 2(2) . . . . ?
C60 C61 C62 C63 -177.2(12) . . . . ?
O16 C50 C63 C62 175.7(12) . . . . ?
C51 C50 C63 C62 -4(2) . . . . ?
C61 C62 C63 C50 3(2) . . . . ?
Ti4 O20 C64 C77 174.9(10) . . . . ?
Ti4 O20 C64 C65 -2.0(15) . . . . ?
Ti4 O21 C65 C66 -178.2(10) . . . . ?
Dy2 O21 C65 C66 7(2) . . . . ?
Ti4 O21 C65 C64 -0.1(13) . . . . ?
Dy2 O21 C65 C64 -175.0(8) . . . . ?
O20 C64 C65 O21 1.3(17) . . . . ?
C77 C64 C65 O21 -175.7(11) . . . . ?
O20 C64 C65 C66 179.5(11) . . . . ?
C77 C64 C65 C66 2.5(19) . . . . ?
O21 C65 C66 C75 178.3(12) . . . . ?
C64 C65 C66 C75 0.4(19) . . . . ?
O21 C65 C66 C67 -5(2) . . . . ?
C64 C65 C66 C67 176.7(12) . . . . ?
Dy2 O22 C67 C66 -1(2) . . . . ?
Dy2 O22 C67 C68 -179.6(8) . . . . ?
C65 C66 C67 O22 3(2) . . . . ?
C75 C66 C67 O22 178.8(12) . . . . ?
C65 C66 C67 C68 -179.2(11) . . . . ?
C75 C66 C67 C68 -3.1(19) . . . . ?
O22 C67 C68 C69 -3.4(19) . . . . ?
C66 C67 C68 C69 178.5(13) . . . . ?
O22 C67 C68 C73 177.8(12) . . . . ?
C66 C67 C68 C73 -0.4(19) . . . . ?
C73 C68 C69 C70 -2(2) . . . . ?
C67 C68 C69 C70 178.9(13) . . . . ?
C68 C69 C70 C71 0(2) . . . . ?
C69 C70 C71 C72 1(2) . . . . ?
C70 C71 C72 C73 0(2) . . . . ?
C71 C72 C73 C68 -2(2) . . . . ?
C71 C72 C73 C74 177.2(14) . . . . ?
C69 C68 C73 C72 3(2) . . . . ?
C67 C68 C73 C72 -177.9(12) . . . . ?
C69 C68 C73 C74 -176.3(13) . . . . ?
C67 C68 C73 C74 3(2) . . . . ?
C72 C73 C74 O23 -1(2) . . . . ?
C68 C73 C74 O23 178.2(13) . . . . ?
C72 C73 C74 C75 179.1(12) . . . . ?
C68 C73 C74 C75 -1(2) . . . . ?
C65 C66 C75 C76 -3(2) . . . . ?
C67 C66 C75 C76 -179.3(12) . . . . ?
C65 C66 C75 C74 -179.5(12) . . . . ?
C67 C66 C75 C74 4.2(19) . . . . ?
O23 C74 C75 C76 2(2) . . . . ?
C73 C74 C75 C76 -178.5(13) . . . . ?
O23 C74 C75 C66 178.4(13) . . . . ?
C73 C74 C75 C66 -2(2) . . . . ?
C66 C75 C76 C77 3(2) . . . . ?
C74 C75 C76 C77 179.1(12) . . . . ?
C75 C76 C77 C64 0(2) . . . . ?
O20 C64 C77 C76 -179.6(12) . . . . ?
C65 C64 C77 C76 -3(2) . . . . ?
Ti3 O24 C78 C79 34(3) . . . . ?
Ti3 O24 C78 C80 179.9(10) . . . . ?
Ti3 O26 C84 C85 -156.4(9) . . . . ?
Ti3 O26 C84 C86 77.8(14) . . . . ?
Ti3 O27 C87 C88 75.4(12) . . . . ?
Dy2 O27 C87 C88 -109.3(9) . . . . ?
Ti3 O27 C87 C89 -51.4(13) . . . . ?
Dy2 O27 C87 C89 123.8(9) . . . . ?
Ti4 O28 C90 C91 -137.6(15) . . . . ?
Ti4 O28 C90 C92 79.1(19) . . . . ?
Ti4 O29 C93 C95 9(3) . . . . ?
Ti4 O29 C93 C94 -132.3(19) . . . . ?
Ti4 O30 C96 C98 -98.3(17) . . . . ?
Ti4 O30 C96 C97 120.0(15) . . . . ?
